data_4122222
loop_
_publ_author_name
'Davis, Christina M.'
'Lim, Jong Min'
'Larsen, Karina R.'
'Kim, Dong Sub'
'Sung, Young Mo'
'Lyons, Dani M.'
'Lynch, Vincent M.'
'Nielsen, Kent A.'
'Jeppesen, Jan O.'
'Kim, Dongho'
'Park, Jung Su'
'Sessler, Jonathan L.'

_publ_section_title
;
 Ion-Regulated Allosteric Binding of Fullerenes (C60 and C70) by
 Tetrathiafulvalene-Calix[4]pyrroles.
;
_journal_issue 29
_journal_name_full 'Journal of the American Chemical Society'
_journal_page_first 10410
_journal_page_last 10417
_journal_paper_doi 10.1021/ja504077f
_journal_volume 136
_journal_year 2014
_chemical_formula_moiety
;
 C68 H80 N4 S24, C70, C32 H68 N 1+, Cl 1-, 2.6 C H2 Cl2'
;
_chemical_formula_sum 'C172.6 H153.2 Cl6.2 N5 S24'
_chemical_formula_weight 3286.63
_chemical_name_systematic
;
Tetrathiafulvalene-calix[4]pyrrole-TOACl-C70
;
_space_group_IT_number 2
_symmetry_cell_setting triclinic
_symmetry_space_group_name_Hall '-P 1'
_symmetry_space_group_name_H-M 'P -1'
_atom_sites_solution_hydrogens geom
_atom_sites_solution_primary direct
_atom_sites_solution_secondary difmap
_audit_creation_method SHELXL-97
_audit_update_record
;
2014-04-19 # Formatted by publCIF
;
_cell_angle_alpha 74.425(16)
_cell_angle_beta 81.702(17)
_cell_angle_gamma 86.891(19)
_cell_formula_units_Z 2
_cell_length_a 19.601(11)
_cell_length_b 20.274(11)
_cell_length_c 20.336(10)
_cell_measurement_reflns_used 16503
_cell_measurement_temperature 100(2)
_cell_measurement_theta_max 27.5
_cell_measurement_theta_min 2.0
_cell_volume 7702(7)
_computing_cell_refinement 'CrystalClear (Rigaku Inc., 2008)'
_computing_data_collection 'CrystalClear (Rigaku Inc., 2008)'
_computing_data_reduction 'CrystalClear (Rigaku Inc., 2008)'
_computing_molecular_graphics 'XP SHELXTL/PC, Siemens Analytical'
_computing_structure_refinement 'XL SHELXTL/PC, Siemens Analytical'
_computing_structure_solution
;

SIR97 - Altomare A., Burla M.C., Camalli M., Cascarano G.L., Giacovazzo C., 
Guagliardi A., Moliterni A.G.G., Polidori G.,Spagna R.
;
_diffrn_ambient_temperature 100(2)
_diffrn_measured_fraction_theta_full 0.990
_diffrn_measured_fraction_theta_max 0.990
_diffrn_measurement_device_type 'Rigaku AFC-12 with Saturn 724+ CCD'
_diffrn_measurement_method \w-scans
_diffrn_radiation_monochromator graphite
_diffrn_radiation_source 'fine-focus sealed tube'
_diffrn_radiation_type MoK\a
_diffrn_radiation_wavelength 0.71075
_diffrn_reflns_av_R_equivalents 0.0547
_diffrn_reflns_av_sigmaI/netI 0.0709
_diffrn_reflns_limit_h_max 23
_diffrn_reflns_limit_h_min -23
_diffrn_reflns_limit_k_max 24
_diffrn_reflns_limit_k_min -24
_diffrn_reflns_limit_l_max 24
_diffrn_reflns_limit_l_min -24
_diffrn_reflns_number 80910
_diffrn_reflns_theta_full 25.00
_diffrn_reflns_theta_max 25.00
_diffrn_reflns_theta_min 1.05
_exptl_absorpt_coefficient_mu 0.497
_exptl_absorpt_correction_T_max 1.00
_exptl_absorpt_correction_T_min 0.814
_exptl_absorpt_correction_type multi-scan
_exptl_absorpt_process_details
;
Abscor. T. Higashi (2001). The Rigaku Corporation, Tokyo, Japan.
;
_exptl_crystal_colour 'Dark Brown'
_exptl_crystal_density_diffrn 1.417
_exptl_crystal_density_method 'not measured'
_exptl_crystal_description prism
_exptl_crystal_F_000 3426
_exptl_crystal_size_max 0.21
_exptl_crystal_size_mid 0.18
_exptl_crystal_size_min 0.04
_refine_diff_density_max 1.543
_refine_diff_density_min -0.913
_refine_diff_density_rms 0.152
_refine_ls_extinction_method none
_refine_ls_goodness_of_fit_ref 2.259
_refine_ls_hydrogen_treatment constr
_refine_ls_matrix_type fullcycle
_refine_ls_number_parameters 1952
_refine_ls_number_reflns 26855
_refine_ls_number_restraints 7983
_refine_ls_restrained_S_all 2.667
_refine_ls_R_factor_all 0.1762
_refine_ls_R_factor_gt 0.1532
_refine_ls_shift/su_max 0.017
_refine_ls_shift/su_mean 0.002
_refine_ls_structure_factor_coef Fsqd
_refine_ls_weighting_details 'calc w=1/[\s^2^(Fo^2^)+(0.1000P)^2^] where P=(Fo^2^+2Fc^2^)/3'
_refine_ls_weighting_scheme calc
_refine_ls_wR_factor_gt 0.3861
_refine_ls_wR_factor_ref 0.4004
_reflns_number_gt 20513
_reflns_number_total 26855
_reflns_threshold_expression >2sigma(I)
_cod_data_source_file ja504077f_si_005.cif
_cod_data_source_block TOAClC4KC70
_cod_depositor_comments
;
The following automatic conversions were performed:

'_symmetry_cell_setting' value 'Triclinic' changed to 'triclinic'
according to
/usr/data/users/saulius/crontab/automatic-downloads/rss-feeds/ACS/lib/dictionaries/cif_core.dic
dictionary named 'cif_core.dic' version 2.4.2 from 2011-04-26.

Automatic conversion script
Id: cif_fix_values 2281 2013-09-26 08:29:07Z andrius 

 Adding full bibliography for 4122222--4122225.cif.
;
_cod_original_sg_symbol_H-M P-1
_cod_original_formula_sum 'C172.60 H153.20 Cl6.20 N5 S24'
_cod_database_code 4122222

loop_
_symmetry_equiv_pos_as_xyz
'x, y, z'
'-x, -y, -z'

loop_
_atom_site_label
_atom_site_type_symbol
_atom_site_fract_x
_atom_site_fract_y
_atom_site_fract_z
_atom_site_U_iso_or_equiv
_atom_site_adp_type
_atom_site_occupancy
_atom_site_symmetry_multiplicity
_atom_site_calc_flag
_atom_site_refinement_flags
_atom_site_disorder_assembly
_atom_site_disorder_group
S1 S 0.52438(13) 0.66495(12) 0.55979(13) 0.0426(6) Uani 1 1 d U . .
S2 S 0.50301(13) 0.80691(13) 0.57919(13) 0.0427(6) Uani 1 1 d U . .
S3 S 0.37867(13) 0.75030(13) 0.70337(13) 0.0452(6) Uani 1 1 d U . .
S4 S 0.41027(16) 0.60886(15) 0.69169(18) 0.0675(9) Uani 1 1 d U . .
S5 S 0.25257(15) 0.70719(16) 0.80906(15) 0.0601(8) Uani 1 1 d DU . .
S6 S 0.28513(15) 0.55085(15) 0.79545(17) 0.0639(8) Uani 1 1 d DU . .
S7 S 0.64213(15) 0.99176(13) 0.60966(14) 0.0527(7) Uani 1 1 d U . .
S8 S 0.78970(15) 0.99420(12) 0.63419(13) 0.0476(6) Uani 1 1 d U . .
S9 S 0.73840(18) 1.03117(15) 0.77818(14) 0.0611(8) Uani 1 1 d U . .
S10 S 0.59310(18) 1.03445(16) 0.75292(15) 0.0663(9) Uani 1 1 d U A .
S12 S 0.6997(2) 1.0286(2) 0.92913(16) 0.0940(13) Uani 1 1 d DU . .
S13 S 1.01332(14) 0.82385(12) 0.63051(12) 0.0429(6) Uani 1 1 d U . .
S14 S 1.03647(13) 0.68266(12) 0.60960(12) 0.0414(6) Uani 1 1 d U . .
S15 S 1.09323(14) 0.63247(14) 0.75957(14) 0.0498(6) Uani 1 1 d U . .
S16 S 1.06985(14) 0.77174(14) 0.77775(13) 0.0476(6) Uani 1 1 d U . .
S17 S 1.08127(15) 0.72869(18) 0.92891(15) 0.0644(8) Uani 1 1 d DU . .
S18 S 1.10668(18) 0.56808(18) 0.90971(18) 0.0790(10) Uani 1 1 d DU . .
S19 S 0.87343(12) 0.50260(11) 0.56851(12) 0.0374(5) Uani 1 1 d U . .
S20 S 0.72379(12) 0.50051(11) 0.55100(12) 0.0369(5) Uani 1 1 d U . .
S21 S 0.71150(14) 0.34868(12) 0.66121(13) 0.0454(6) Uani 1 1 d U . .
S22 S 0.85836(14) 0.35525(13) 0.67942(13) 0.0487(6) Uani 1 1 d U . .
S23 S 0.8541(2) 0.22945(15) 0.79804(14) 0.0712(10) Uani 1 1 d DU . .
S24 S 0.6895(2) 0.21566(16) 0.77278(18) 0.0765(10) Uani 1 1 d DU . .
N1 N 0.6716(4) 0.7911(3) 0.4500(4) 0.0368(17) Uani 1 1 d U . .
H1 H 0.7086 0.8046 0.4202 0.044 Uiso 1 1 calc R . .
N2 N 0.7702(4) 0.9020(4) 0.4882(4) 0.0406(18) Uani 1 1 d U . .
H2 H 0.7836 0.8813 0.4555 0.049 Uiso 1 1 calc R . .
N3 N 0.9048(4) 0.7928(3) 0.4913(4) 0.0348(17) Uani 1 1 d U . .
H3 H 0.8767 0.8025 0.4598 0.042 Uiso 1 1 calc R . .
N4 N 0.8084(4) 0.6798(4) 0.4569(4) 0.0369(17) Uani 1 1 d U . .
H4 H 0.8116 0.7221 0.4306 0.044 Uiso 1 1 calc R . .
C1 C 0.6300(5) 0.8332(5) 0.4829(5) 0.038(2) Uani 1 1 d U . .
C2 C 0.5763(5) 0.7920(5) 0.5245(5) 0.037(2) Uani 1 1 d U . .
C3 C 0.5887(5) 0.7256(4) 0.5152(4) 0.036(2) Uani 1 1 d U . .
C4 C 0.6469(5) 0.7245(4) 0.4703(4) 0.035(2) Uani 1 1 d U . .
C5 C 0.4792(5) 0.7194(5) 0.6064(5) 0.044(2) Uani 1 1 d U . .
C6 C 0.4310(5) 0.6965(5) 0.6594(5) 0.041(2) Uani 1 1 d U . .
C7 C 0.3242(5) 0.6854(5) 0.7566(5) 0.048(2) Uani 1 1 d U . .
C8 C 0.3394(5) 0.6204(5) 0.7501(5) 0.051(3) Uani 1 1 d U . .
C9 C 0.2868(7) 0.6842(7) 0.8923(5) 0.101(5) Uani 1 1 d DU . .
H9A H 0.2479 0.6817 0.9298 0.122 Uiso 1 1 calc R . .
H9B H 0.3087 0.6381 0.8992 0.122 Uiso 1 1 calc R . .
C10 C 0.3380(7) 0.7332(7) 0.8977(5) 0.092(4) Uani 1 1 d DU . .
H10A H 0.3159 0.7791 0.8919 0.110 Uiso 1 1 calc R . .
H10B H 0.3764 0.7365 0.8596 0.110 Uiso 1 1 calc R . .
C11 C 0.3671(7) 0.7136(9) 0.9651(6) 0.113(6) Uani 1 1 d DU . .
H11A H 0.3297 0.7122 1.0030 0.169 Uiso 1 1 calc R . .
H11B H 0.4009 0.7475 0.9650 0.169 Uiso 1 1 calc R . .
H11C H 0.3894 0.6684 0.9711 0.169 Uiso 1 1 calc R . .
C12 C 0.3386(5) 0.4759(4) 0.7861(7) 0.068(3) Uani 1 1 d DU . .
H12A H 0.3570 0.4817 0.7370 0.082 Uiso 1 1 calc R . .
H12B H 0.3782 0.4720 0.8123 0.082 Uiso 1 1 calc R . .
C13 C 0.2968(5) 0.4114(3) 0.8125(6) 0.061(3) Uani 1 1 d DU . .
H13A H 0.2753 0.4082 0.8603 0.073 Uiso 1 1 calc R . .
H13B H 0.2593 0.4144 0.7839 0.073 Uiso 1 1 calc R . .
C14 C 0.3385(6) 0.3482(4) 0.8112(6) 0.070(3) Uani 1 1 d DU . .
H14A H 0.3619 0.3520 0.7644 0.105 Uiso 1 1 calc R . .
H14B H 0.3082 0.3085 0.8255 0.105 Uiso 1 1 calc R . .
H14C H 0.3729 0.3425 0.8429 0.105 Uiso 1 1 calc R . .
C15 C 0.6451(5) 0.9091(5) 0.4701(5) 0.041(2) Uani 1 1 d U . .
C16 C 0.5776(5) 0.9473(5) 0.4933(6) 0.053(3) Uani 1 1 d U . .
H16A H 0.5628 0.9278 0.5426 0.079 Uiso 1 1 calc R . .
H16B H 0.5411 0.9418 0.4671 0.079 Uiso 1 1 calc R . .
H16C H 0.5869 0.9961 0.4848 0.079 Uiso 1 1 calc R . .
C17 C 0.6647(6) 0.9408(5) 0.3896(5) 0.056(3) Uani 1 1 d U . .
H17A H 0.6791 0.9882 0.3808 0.084 Uiso 1 1 calc R . .
H17B H 0.6245 0.9397 0.3663 0.084 Uiso 1 1 calc R . .
H17C H 0.7026 0.9139 0.3720 0.084 Uiso 1 1 calc R . .
C18 C 0.7025(5) 0.9202(4) 0.5073(5) 0.040(2) Uani 1 1 d U . .
C19 C 0.7041(6) 0.9510(5) 0.5598(5) 0.047(2) Uani 1 1 d U . .
C20 C 0.7745(5) 0.9515(5) 0.5720(5) 0.041(2) Uani 1 1 d U . .
C21 C 0.8145(5) 0.9213(4) 0.5282(5) 0.040(2) Uani 1 1 d U . .
C22 C 0.7015(6) 1.0027(5) 0.6645(5) 0.050(3) Uani 1 1 d U . .
C23 C 0.6799(6) 1.0200(5) 0.7227(5) 0.053(3) Uani 1 1 d U . .
S11 S 0.5442(3) 1.0563(3) 0.8952(3) 0.0580(15) Uani 0.61 1 d PDU A 1
C24 C 0.4901(8) 0.9805(6) 0.9125(11) 0.077(4) Uani 0.61 1 d PDU A 1
H24A H 0.4466 0.9874 0.9415 0.093 Uiso 0.61 1 calc PR A 1
H24B H 0.4783 0.9755 0.8684 0.093 Uiso 0.61 1 calc PR A 1
C25 C 0.5254(9) 0.9161(5) 0.9483(12) 0.090(5) Uani 0.61 1 d PDU A 1
H25A H 0.5448 0.9242 0.9877 0.108 Uiso 0.61 1 calc PR A 1
H25B H 0.5642 0.9049 0.9160 0.108 Uiso 0.61 1 calc PR A 1
C26 C 0.4779(13) 0.8560(7) 0.9740(14) 0.113(8) Uani 0.61 1 d PDU A 1
H26A H 0.4317 0.8719 0.9893 0.170 Uiso 0.61 1 d PR A 1
H26B H 0.4955 0.8229 1.0127 0.170 Uiso 0.61 1 d PR A 1
H26C H 0.4756 0.8343 0.9368 0.170 Uiso 0.61 1 d PR A 1
S11A S 0.5230(6) 1.0252(6) 0.8980(6) 0.072(3) Uani 0.39 1 d PDU A 2
C24' C 0.4926(17) 0.9369(10) 0.9216(16) 0.088(5) Uani 0.39 1 d PDU A 2
H24C H 0.5330 0.9054 0.9278 0.105 Uiso 0.39 1 calc PR A 2
H24D H 0.4627 0.9284 0.9665 0.105 Uiso 0.39 1 calc PR A 2
C25' C 0.4535(15) 0.9197(17) 0.8707(17) 0.096(7) Uani 0.39 1 d PDU A 2
H25C H 0.4691 0.9500 0.8245 0.115 Uiso 0.39 1 calc PR A 2
H25D H 0.4653 0.8720 0.8691 0.115 Uiso 0.39 1 calc PR A 2
C26' C 0.3771(15) 0.927(2) 0.885(2) 0.111(10) Uani 0.39 1 d PDU A 2
H26D H 0.3603 0.8884 0.9245 0.166 Uiso 0.39 1 d PR A 2
H26E H 0.3557 0.9251 0.8450 0.166 Uiso 0.39 1 d PR A 2
H26F H 0.3650 0.9700 0.8969 0.166 Uiso 0.39 1 d PR A 2
Cl1E Cl 0.4630(5) 0.9508(5) 0.6625(4) 0.127(3) Uani 0.61 1 d PDU B 1
Cl2E Cl 0.4091(8) 0.8904(8) 0.8021(7) 0.217(5) Uani 0.61 1 d PDU B 1
C1E C 0.473(2) 0.8945(19) 0.7373(9) 0.167(9) Uani 0.61 1 d PDU B 1
H1E1 H 0.5158 0.9055 0.7522 0.201 Uiso 0.61 1 calc PR B 1
H1E2 H 0.4794 0.8485 0.7291 0.201 Uiso 0.61 1 calc PR B 1
C27 C 0.7948(4) 1.0292(7) 0.9125(5) 0.074(4) Uani 1 1 d DU . .
H27A H 0.8115 0.9910 0.8924 0.088 Uiso 1 1 calc R . .
H27B H 0.8099 1.0726 0.8786 0.088 Uiso 1 1 calc R . .
C28 C 0.8262(5) 1.0223(7) 0.9770(6) 0.083(4) Uani 1 1 d DU . .
H28A H 0.8197 0.9750 1.0064 0.100 Uiso 1 1 calc R . .
H28B H 0.8014 1.0536 1.0026 0.100 Uiso 1 1 calc R . .
C29 C 0.9016(6) 1.0382(9) 0.9639(9) 0.120(6) Uani 1 1 d DU . .
H29A H 0.9249 1.0153 0.9299 0.180 Uiso 1 1 calc R . .
H29B H 0.9215 1.0218 1.0070 0.180 Uiso 1 1 calc R . .
H29C H 0.9076 1.0877 0.9462 0.180 Uiso 1 1 calc R . .
C30 C 0.8936(5) 0.9118(4) 0.5136(5) 0.037(2) Uani 1 1 d U . .
C31 C 0.9167(6) 0.9504(5) 0.4344(5) 0.048(2) Uani 1 1 d U . .
H31A H 0.9026 0.9988 0.4259 0.072 Uiso 1 1 calc R . .
H31B H 0.8948 0.9291 0.4050 0.072 Uiso 1 1 calc R . .
H31C H 0.9670 0.9470 0.4237 0.072 Uiso 1 1 calc R . .
C32 C 0.9264(6) 0.9473(5) 0.5578(5) 0.048(3) Uani 1 1 d U . .
H32A H 0.9129 0.9242 0.6066 0.072 Uiso 1 1 calc R . .
H32B H 0.9107 0.9952 0.5486 0.072 Uiso 1 1 calc R . .
H32C H 0.9767 0.9453 0.5468 0.072 Uiso 1 1 calc R . .
C33 C 0.9209(5) 0.8385(4) 0.5275(4) 0.037(2) Uani 1 1 d U . .
C34 C 0.9657(5) 0.8033(4) 0.5716(5) 0.038(2) Uani 1 1 d U . .
C35 C 0.9773(5) 0.7357(4) 0.5612(4) 0.035(2) Uani 1 1 d U . .
C36 C 0.9382(5) 0.7309(4) 0.5111(4) 0.0326(19) Uani 1 1 d U . .
C37 C 1.0409(5) 0.7376(5) 0.6631(5) 0.039(2) Uani 1 1 d U . .
C38 C 1.0642(5) 0.7151(5) 0.7257(5) 0.043(2) Uani 1 1 d U . .
C39 C 1.0776(5) 0.7039(6) 0.8530(5) 0.052(3) Uani 1 1 d U . .
C40 C 1.0853(5) 0.6397(5) 0.8462(5) 0.048(2) Uani 1 1 d U . .
C41 C 0.9974(5) 0.7726(6) 0.9401(5) 0.062(3) Uani 1 1 d DU . .
H41A H 0.9888 0.8037 0.8953 0.074 Uiso 1 1 calc R . .
H41B H 0.9605 0.7381 0.9548 0.074 Uiso 1 1 calc R . .
C42 C 0.9942(6) 0.8130(7) 0.9923(7) 0.088(4) Uani 1 1 d DU . .
H42A H 1.0285 0.8499 0.9756 0.105 Uiso 1 1 calc R . .
H42B H 1.0068 0.7826 1.0359 0.105 Uiso 1 1 calc R . .
C43 C 0.9240(7) 0.8443(7) 1.0064(7) 0.097(5) Uani 1 1 d DU . .
H43A H 0.9065 0.8656 0.9627 0.146 Uiso 1 1 calc R . .
H43B H 0.9275 0.8792 1.0311 0.146 Uiso 1 1 calc R . .
H43C H 0.8924 0.8086 1.0346 0.146 Uiso 1 1 calc R . .
C44 C 1.0431(7) 0.5075(5) 0.9022(9) 0.111(5) Uani 1 1 d DU . .
C45 C 1.0713(8) 0.4367(5) 0.9090(11) 0.136(7) Uani 1 1 d DU . .
C46 C 1.0180(9) 0.3872(6) 0.9066(9) 0.120(6) Uani 1 1 d DU . .
H46A H 0.9793 0.3873 0.9430 0.180 Uiso 1 1 calc R . .
H46B H 1.0385 0.3410 0.9138 0.180 Uiso 1 1 calc R . .
H46C H 1.0014 0.4009 0.8616 0.180 Uiso 1 1 calc R . .
C47 C 0.9349(5) 0.6745(4) 0.4746(5) 0.037(2) Uani 1 1 d U . .
C48 C 0.9578(5) 0.7014(5) 0.3967(4) 0.041(2) Uani 1 1 d U . .
H48A H 0.9300 0.7419 0.3781 0.061 Uiso 1 1 calc R . .
H48B H 0.9515 0.6658 0.3739 0.061 Uiso 1 1 calc R . .
H48C H 1.0066 0.7137 0.3886 0.061 Uiso 1 1 calc R . .
C49 C 0.9869(5) 0.6159(5) 0.5021(5) 0.041(2) Uani 1 1 d U . .
H49A H 1.0335 0.6344 0.4935 0.061 Uiso 1 1 calc R . .
H49B H 0.9859 0.5799 0.4784 0.061 Uiso 1 1 calc R . .
H49C H 0.9740 0.5967 0.5518 0.061 Uiso 1 1 calc R . .
C50 C 0.8619(5) 0.6432(4) 0.4884(4) 0.035(2) Uani 1 1 d U . .
C51 C 0.8383(4) 0.5799(4) 0.5228(4) 0.0311(19) Uani 1 1 d U . .
C52 C 0.7667(5) 0.5794(4) 0.5137(4) 0.034(2) Uani 1 1 d U . .
C53 C 0.7488(4) 0.6411(4) 0.4722(4) 0.0304(19) Uani 1 1 d U . .
C54 C 0.7940(5) 0.4588(4) 0.5936(5) 0.037(2) Uani 1 1 d U . .
C55 C 0.7874(5) 0.3974(5) 0.6391(5) 0.043(2) Uani 1 1 d U . .
C56 C 0.7425(6) 0.2842(5) 0.7307(5) 0.047(2) Uani 1 1 d U . .
C57 C 0.8087(6) 0.2890(5) 0.7390(5) 0.049(3) Uani 1 1 d U . .
C58 C 0.6063(5) 0.2535(7) 0.7983(6) 0.082(4) Uani 1 1 d DU . .
H58A H 0.5924 0.2883 0.7578 0.099 Uiso 1 1 calc R . .
H58B H 0.5711 0.2173 0.8127 0.099 Uiso 1 1 calc R . .
C59 C 0.6072(6) 0.2864(8) 0.8556(7) 0.102(5) Uani 1 1 d DU . .
H59A H 0.6382 0.3262 0.8396 0.122 Uiso 1 1 calc R . .
H59B H 0.6257 0.2533 0.8945 0.122 Uiso 1 1 calc R . .
C60 C 0.5359(6) 0.3100(12) 0.8801(9) 0.163(9) Uani 1 1 d DU . .
H60A H 0.5015 0.2765 0.8805 0.244 Uiso 1 1 d R . .
H60B H 0.5257 0.3540 0.8484 0.244 Uiso 1 1 d R . .
H60C H 0.5345 0.3159 0.9265 0.244 Uiso 1 1 d R . .
C61 C 0.8705(5) 0.2822(5) 0.8558(4) 0.069(3) Uani 1 1 d DU . .
H61A H 0.9137 0.2659 0.8754 0.083 Uiso 1 1 calc R . .
H61B H 0.8770 0.3304 0.8285 0.083 Uiso 1 1 calc R . .
C62 C 0.8132(6) 0.2793(5) 0.9131(4) 0.071(3) Uani 1 1 d DU . .
H62A H 0.7706 0.2975 0.8932 0.085 Uiso 1 1 calc R . .
H62B H 0.8241 0.3096 0.9409 0.085 Uiso 1 1 calc R . .
C63 C 0.7991(8) 0.2094(6) 0.9599(6) 0.096(5) Uani 1 1 d DU . .
H63A H 0.7742 0.1831 0.9372 0.145 Uiso 1 1 calc R . .
H63B H 0.7710 0.2133 1.0027 0.145 Uiso 1 1 calc R . .
H63C H 0.8428 0.1860 0.9704 0.145 Uiso 1 1 calc R . .
C64 C 0.6844(5) 0.6687(4) 0.4396(4) 0.035(2) Uani 1 1 d U . .
C65 C 0.7025(5) 0.6956(5) 0.3612(4) 0.041(2) Uani 1 1 d U . .
H65A H 0.6600 0.7082 0.3403 0.062 Uiso 1 1 calc R . .
H65B H 0.7274 0.6598 0.3427 0.062 Uiso 1 1 calc R . .
H65C H 0.7316 0.7359 0.3506 0.062 Uiso 1 1 calc R . .
C66 C 0.6325(5) 0.6088(5) 0.4539(5) 0.041(2) Uani 1 1 d U . .
H66A H 0.6185 0.5919 0.5036 0.061 Uiso 1 1 calc R . .
H66B H 0.6548 0.5716 0.4359 0.061 Uiso 1 1 calc R . .
H66C H 0.5918 0.6256 0.4310 0.061 Uiso 1 1 calc R . .
C67 C 0.6744(7) 1.0306(6) 0.8477(6) 0.065(3) Uani 1 1 d U A .
C68 C 0.6090(7) 1.0334(6) 0.8359(6) 0.068(3) Uani 1 1 d U . .
N5 N 0.2799(4) 0.7795(3) 0.4964(3) 0.052(2) Uani 1 1 d DU . .
C1B C 0.2531(6) 0.8065(4) 0.5584(5) 0.052(3) Uani 1 1 d DU . .
H1B1 H 0.2051 0.7914 0.5750 0.062 Uiso 1 1 calc R . .
H1B2 H 0.2811 0.7856 0.5958 0.062 Uiso 1 1 calc R . .
C2B C 0.2545(6) 0.8825(4) 0.5453(4) 0.061(3) Uani 1 1 d DU . .
H2B1 H 0.3032 0.8958 0.5406 0.073 Uiso 1 1 calc R . .
H2B2 H 0.2381 0.9030 0.5003 0.073 Uiso 1 1 calc R . .
C3B C 0.2142(6) 0.9137(4) 0.5965(4) 0.060(3) Uani 1 1 d DU . .
H3B1 H 0.1648 0.9092 0.5932 0.072 Uiso 1 1 calc R . .
H3B2 H 0.2240 0.9633 0.5819 0.072 Uiso 1 1 calc R . .
C4B C 0.2232(6) 0.8887(5) 0.6703(3) 0.060(3) Uani 1 1 d DU . .
H4B1 H 0.2729 0.8896 0.6741 0.072 Uiso 1 1 calc R . .
H4B2 H 0.2088 0.8403 0.6870 0.072 Uiso 1 1 calc R . .
C5B C 0.1846(6) 0.9277(5) 0.7168(4) 0.058(3) Uani 1 1 d DU . .
H5B1 H 0.1975 0.9764 0.6983 0.069 Uiso 1 1 calc R . .
H5B2 H 0.1348 0.9252 0.7138 0.069 Uiso 1 1 calc R . .
C6B C 0.1937(8) 0.9067(6) 0.7909(4) 0.084(4) Uani 1 1 d DU . .
H6B1 H 0.2428 0.9134 0.7934 0.101 Uiso 1 1 calc R . .
H6B2 H 0.1855 0.8569 0.8075 0.101 Uiso 1 1 calc R . .
C7B C 0.1518(9) 0.9396(6) 0.8414(7) 0.101(5) Uani 1 1 d DU . .
H7B1 H 0.1032 0.9262 0.8455 0.122 Uiso 1 1 calc R . .
H7B2 H 0.1674 0.9200 0.8869 0.122 Uiso 1 1 calc R . .
C8B C 0.1533(12) 1.0154(6) 0.8265(9) 0.139(7) Uani 1 1 d DU . .
H8B1 H 0.2012 1.0302 0.8194 0.209 Uiso 1 1 calc R . .
H8B2 H 0.1277 1.0300 0.8654 0.209 Uiso 1 1 calc R . .
H8B3 H 0.1320 1.0361 0.7848 0.209 Uiso 1 1 calc R . .
C9B C 0.3541(5) 0.8001(6) 0.4721(5) 0.061(3) Uani 1 1 d DU . .
H9B1 H 0.3800 0.7826 0.5119 0.073 Uiso 1 1 calc R . .
H9B2 H 0.3552 0.8507 0.4605 0.073 Uiso 1 1 calc R . .
C10B C 0.3939(5) 0.7783(5) 0.4118(5) 0.066(3) Uani 1 1 d DU . .
H10C H 0.3999 0.7278 0.4252 0.079 Uiso 1 1 calc R . .
H10D H 0.3662 0.7903 0.3731 0.079 Uiso 1 1 calc R . .
C11B C 0.4636(4) 0.8100(6) 0.3873(5) 0.069(3) Uani 1 1 d DU . .
H11E H 0.4582 0.8600 0.3816 0.082 Uiso 1 1 calc R . .
H11D H 0.4934 0.7919 0.4237 0.082 Uiso 1 1 calc R . .
C12B C 0.5001(5) 0.7986(6) 0.3212(4) 0.067(3) Uani 1 1 d DU . .
H12C H 0.4682 0.8115 0.2862 0.080 Uiso 1 1 calc R . .
H12D H 0.5105 0.7490 0.3286 0.080 Uiso 1 1 calc R . .
C13B C 0.5659(5) 0.8366(5) 0.2926(4) 0.061(3) Uani 1 1 d DU . .
H13C H 0.5561 0.8859 0.2880 0.073 Uiso 1 1 calc R . .
H13D H 0.5989 0.8214 0.3265 0.073 Uiso 1 1 calc R . .
C14B C 0.6005(5) 0.8287(6) 0.2244(5) 0.068(3) Uani 1 1 d DU . .
H14E H 0.6085 0.7792 0.2285 0.082 Uiso 1 1 calc R . .
H14D H 0.5682 0.8456 0.1901 0.082 Uiso 1 1 calc R . .
C15B C 0.6676(6) 0.8643(8) 0.1967(6) 0.097(5) Uani 1 1 d DU . .
H15A H 0.7024 0.8414 0.2263 0.116 Uiso 1 1 calc R . .
H15B H 0.6619 0.9120 0.2005 0.116 Uiso 1 1 calc R . .
C16B C 0.6953(8) 0.8662(8) 0.1234(6) 0.120(6) Uani 1 1 d DU . .
H16D H 0.7065 0.8195 0.1198 0.180 Uiso 1 1 calc R . .
H16E H 0.7370 0.8939 0.1092 0.180 Uiso 1 1 calc R . .
H16F H 0.6604 0.8865 0.0935 0.180 Uiso 1 1 calc R . .
C17B C 0.2424(5) 0.8068(5) 0.4345(5) 0.056(3) Uani 1 1 d DU . .
H17D H 0.2548 0.7770 0.4030 0.067 Uiso 1 1 calc R . .
H17E H 0.2605 0.8529 0.4101 0.067 Uiso 1 1 calc R . .
C18B C 0.1646(5) 0.8127(7) 0.4463(5) 0.072(4) Uani 1 1 d DU . .
H18A H 0.1508 0.8485 0.4708 0.086 Uiso 1 1 calc R . .
H18B H 0.1454 0.7687 0.4756 0.086 Uiso 1 1 calc R . .
C19B C 0.1357(5) 0.8311(6) 0.3777(5) 0.073(4) Uani 1 1 d DU . .
H19A H 0.1656 0.8658 0.3440 0.088 Uiso 1 1 calc R . .
H19B H 0.1378 0.7897 0.3604 0.088 Uiso 1 1 calc R . .
C20B C 0.0635(5) 0.8580(6) 0.3809(4) 0.084(4) Uani 1 1 d DU . .
H20A H 0.0621 0.9016 0.3944 0.101 Uiso 1 1 calc R . .
H20B H 0.0342 0.8251 0.4174 0.101 Uiso 1 1 calc R . .
C21B C 0.0332(5) 0.8706(4) 0.3145(5) 0.070(3) Uani 1 1 d DU . .
H21A H 0.0429 0.8297 0.2967 0.084 Uiso 1 1 calc R . .
H21B H -0.0175 0.8749 0.3251 0.084 Uiso 1 1 calc R . .
C22B C 0.0577(6) 0.9317(4) 0.2587(5) 0.072(3) Uani 1 1 d DU . .
H22A H 0.0442 0.9270 0.2151 0.086 Uiso 1 1 calc R . .
H22B H 0.1087 0.9313 0.2533 0.086 Uiso 1 1 calc R . .
C23B C 0.0323(7) 1.0000(4) 0.2679(6) 0.074(4) Uani 1 1 d DU . .
H23A H 0.0483 1.0061 0.3099 0.089 Uiso 1 1 calc R . .
H23B H -0.0187 0.9996 0.2761 0.089 Uiso 1 1 calc R . .
C24B C 0.0541(7) 1.0609(4) 0.2093(6) 0.073(4) Uani 1 1 d DU . .
H24G H 0.1045 1.0609 0.1988 0.109 Uiso 1 1 calc R . .
H24E H 0.0382 1.1030 0.2222 0.109 Uiso 1 1 calc R . .
H24F H 0.0340 1.0586 0.1686 0.109 Uiso 1 1 calc R . .
C25B C 0.2709(7) 0.7025(4) 0.5162(5) 0.073(4) Uani 1 1 d DU . .
H25E H 0.2207 0.6944 0.5245 0.087 Uiso 1 1 calc R . .
H25F H 0.2893 0.6866 0.4751 0.087 Uiso 1 1 calc R . .
C26B C 0.3006(7) 0.6561(5) 0.5754(7) 0.099(5) Uani 1 1 d DU . .
H26G H 0.2829 0.6708 0.6174 0.119 Uiso 1 1 calc R . .
H26H H 0.3512 0.6614 0.5673 0.119 Uiso 1 1 calc R . .
C27B C 0.2851(6) 0.5819(4) 0.5884(6) 0.081(4) Uani 1 1 d DU . .
H27C H 0.3147 0.5551 0.6220 0.097 Uiso 1 1 calc R . .
H27D H 0.2984 0.5686 0.5448 0.097 Uiso 1 1 calc R . .
C28B C 0.2111(6) 0.5617(4) 0.6152(8) 0.105(5) Uani 1 1 d DU . .
H28C H 0.1940 0.5838 0.6525 0.126 Uiso 1 1 calc R . .
H28D H 0.1826 0.5790 0.5776 0.126 Uiso 1 1 calc R . .
C29B C 0.2025(5) 0.4852(4) 0.6425(5) 0.060(3) Uani 1 1 d DU . .
H29E H 0.2069 0.4655 0.6025 0.071 Uiso 1 1 calc R . .
H29D H 0.2416 0.4667 0.6683 0.071 Uiso 1 1 calc R . .
C30B C 0.1386(5) 0.4596(7) 0.6874(7) 0.121(6) Uani 1 1 d DU . .
H30A H 0.1357 0.4772 0.7287 0.145 Uiso 1 1 calc R . .
H30B H 0.1430 0.4091 0.7031 0.145 Uiso 1 1 calc R . .
C31B C 0.0720(5) 0.4759(10) 0.6596(8) 0.134(7) Uani 1 1 d DU . .
H31D H 0.0738 0.4569 0.6193 0.161 Uiso 1 1 calc R . .
H31E H 0.0677 0.5263 0.6427 0.161 Uiso 1 1 calc R . .
C32B C 0.0080(5) 0.4505(9) 0.7077(7) 0.106(5) Uani 1 1 d DU . .
H32D H -0.0044 0.4063 0.7021 0.159 Uiso 1 1 calc R . .
H32E H -0.0297 0.4836 0.6973 0.159 Uiso 1 1 calc R . .
H32F H 0.0164 0.4448 0.7553 0.159 Uiso 1 1 calc R . .
C2C C 0.4624(8) 0.5325(7) 0.3878(6) 0.076(4) Uani 1 1 d U . .
H2C1 H 0.4192 0.5158 0.3785 0.092 Uiso 1 1 calc R . .
H2C2 H 0.4924 0.4922 0.4040 0.092 Uiso 1 1 calc R . .
Cl4 Cl 0.44305(16) 0.57457(16) 0.45276(17) 0.0672(8) Uani 1 1 d U . .
Cl5 Cl 0.5041(2) 0.58539(19) 0.31101(19) 0.0936(11) Uani 1 1 d U . .
Cl1 Cl 0.81976(13) 0.83736(11) 0.35878(11) 0.0409(5) Uani 1 1 d U . .
Cl3 Cl 0.9543(2) 0.7867(3) 0.1981(2) 0.0936(14) Uani 0.82 1 d PDU C 1
Cl2 Cl 0.8367(3) 0.7188(3) 0.1786(3) 0.1030(15) Uani 0.82 1 d PDU C 1
C1C C 0.8643(6) 0.7914(9) 0.1992(9) 0.081(4) Uani 0.82 1 d PDU C 1
H1C1 H 0.8515 0.8335 0.1652 0.097 Uiso 0.82 1 calc PR C 1
H1C2 H 0.8415 0.7932 0.2454 0.097 Uiso 0.82 1 calc PR C 1
Cl3A Cl 0.9708(14) 0.8636(12) 0.1397(14) 0.125(9) Uiso 0.18 1 d PD D 2
Cl2A Cl 0.8905(13) 0.7424(12) 0.2015(12) 0.100(5) Uiso 0.18 1 d PDU D 2
C1CA C 0.945(4) 0.786(3) 0.128(2) 0.107(13) Uiso 0.18 1 d PDU D 2
H1C3 H 0.9867 0.7571 0.1201 0.129 Uiso 0.18 1 calc PR D 2
H1C4 H 0.9211 0.7954 0.0868 0.129 Uiso 0.18 1 calc PR D 2
C1A C 0.5390(6) 0.5177(5) 0.8969(5) 0.138(4) Uani 1 1 d DU . .
C2A C 0.5889(6) 0.4730(6) 0.9362(6) 0.137(4) Uani 1 1 d DU . .
C3A C 0.6342(6) 0.4427(7) 0.8906(5) 0.133(4) Uani 1 1 d DU . .
C4A C 0.6115(6) 0.4657(7) 0.8224(5) 0.135(4) Uani 1 1 d DU . .
C5A C 0.5544(7) 0.5119(7) 0.8273(6) 0.149(4) Uani 1 1 d DU . .
C6A C 0.5504(9) 0.5730(8) 0.7717(5) 0.144(4) Uani 1 1 d DU . .
C7A C 0.6006(9) 0.5870(7) 0.7140(7) 0.117(4) Uani 1 1 d DU . .
C8A C 0.6595(9) 0.5408(9) 0.7098(7) 0.121(4) Uani 1 1 d DU . .
C9A C 0.6642(7) 0.4818(8) 0.7641(5) 0.123(4) Uani 1 1 d DU . .
C10A C 0.7329(7) 0.4733(9) 0.7683(7) 0.115(4) Uani 1 1 d DU . .
C11A C 0.7561(6) 0.4471(9) 0.8374(8) 0.111(4) Uani 1 1 d DU . .
C12A C 0.7052(6) 0.4343(8) 0.8946(6) 0.116(4) Uani 1 1 d DU . .
C13A C 0.7317(6) 0.4602(9) 0.9491(9) 0.115(4) Uani 1 1 d DU . .
C14A C 0.6882(6) 0.4871(7) 0.9922(7) 0.117(4) Uani 1 1 d DU . .
C15A C 0.6129(5) 0.4929(5) 0.9896(6) 0.132(4) Uani 1 1 d DU . .
C16A C 0.5906(5) 0.5576(5) 1.0041(6) 0.125(4) Uani 1 1 d DU . .
C17A C 0.5428(6) 0.5999(4) 0.9661(5) 0.137(4) Uani 1 1 d DU . .
C18A C 0.5161(7) 0.5776(5) 0.9127(6) 0.136(4) Uani 1 1 d DU . .
C19A C 0.5154(10) 0.6420(6) 0.8543(6) 0.128(4) Uani 1 1 d DU . .
C20A C 0.5277(11) 0.6354(7) 0.7882(7) 0.131(4) Uani 1 1 d DU . .
C21A C 0.5481(6) 0.6723(4) 0.9477(6) 0.135(4) Uani 1 1 d DU . .
C22A C 0.5292(8) 0.6963(5) 0.8756(7) 0.132(4) Uani 1 1 d DU . .
C23A C 0.6060(6) 0.7045(5) 0.9603(6) 0.139(4) Uani 1 1 d DU . .
C24A C 0.6548(4) 0.6609(4) 1.0027(6) 0.114(4) Uani 1 1 d DU . .
C25A C 0.6477(4) 0.5884(4) 1.0201(6) 0.095(3) Uani 1 1 d DU . .
C26A C 0.7231(4) 0.6869(4) 0.9964(6) 0.109(4) Uani 1 1 d DU . .
C27A C 0.7814(4) 0.6415(4) 0.9908(5) 0.082(3) Uani 1 1 d DU . .
C28A C 0.7730(5) 0.5711(5) 0.9948(6) 0.082(3) Uani 1 1 d DU . .
C29A C 0.7064(5) 0.5430(5) 1.0161(7) 0.098(3) Uani 1 1 d DU . .
C30A C 0.8204(7) 0.5393(5) 0.9489(7) 0.084(3) Uani 1 1 d DU . .
C31A C 0.7954(9) 0.4792(8) 0.9257(9) 0.099(3) Uani 1 1 d U . .
C32A C 0.8693(7) 0.5773(7) 0.9004(7) 0.099(3) Uani 1 1 d DU . .
C33A C 0.8861(8) 0.5708(8) 0.8244(6) 0.098(3) Uani 1 1 d DU . .
C34A C 0.8524(8) 0.5228(6) 0.8039(8) 0.112(4) Uani 1 1 d DU . .
C35A C 0.9023(8) 0.6366(6) 0.7908(7) 0.120(4) Uani 1 1 d DU . .
C36A C 0.8779(6) 0.6497(7) 0.8965(6) 0.094(3) Uani 1 1 d DU . .
C37A C 0.8987(9) 0.6887(8) 0.8263(6) 0.105(4) Uani 1 1 d DU . .
C38A C 0.8755(7) 0.7517(7) 0.8104(7) 0.123(4) Uani 1 1 d DU . .
C39A C 0.8323(5) 0.7803(9) 0.8541(5) 0.127(4) Uani 1 1 d DU . .
C40A C 0.8126(5) 0.7499(6) 0.9199(7) 0.110(4) Uani 1 1 d DU . .
C41A C 0.8532(6) 0.7803(6) 0.7368(5) 0.137(4) Uani 1 1 d DU . .
C42A C 0.7986(5) 0.8225(6) 0.7447(5) 0.139(4) Uani 1 1 d DU . .
C43A C 0.7820(5) 0.8309(6) 0.8127(5) 0.138(4) Uani 1 1 d DU . .
C44A C 0.7400(5) 0.8264(7) 0.7046(5) 0.132(4) Uani 1 1 d DU . .
C45A C 0.6734(5) 0.8304(7) 0.7363(5) 0.137(4) Uani 1 1 d DU . .
C46A C 0.6560(5) 0.8348(6) 0.8063(5) 0.151(4) Uani 1 1 d DU . .
C47A C 0.7156(5) 0.8333(6) 0.8454(4) 0.143(4) Uani 1 1 d DU . .
C48A C 0.6934(5) 0.7962(5) 0.9153(5) 0.140(4) Uani 1 1 d DU . .
C49A C 0.7410(5) 0.7541(4) 0.9558(5) 0.122(4) Uani 1 1 d DU . .
C50A C 0.6030(5) 0.7969(6) 0.8512(5) 0.149(4) Uani 1 1 d DU . .
C51A C 0.6244(5) 0.7710(5) 0.9209(5) 0.147(4) Uani 1 1 d DU . .
C52A C 0.5597(7) 0.7537(8) 0.8302(5) 0.131(4) Uani 1 1 d DU . .
C53A C 0.5759(8) 0.7503(8) 0.7571(8) 0.124(4) Uani 1 1 d DU . .
C54A C 0.6291(5) 0.7857(8) 0.7136(6) 0.122(4) Uani 1 1 d DU . .
C55A C 0.6740(9) 0.7559(7) 0.6648(7) 0.110(4) Uani 1 1 d DU . .
C56A C 0.6684(9) 0.6870(9) 0.6595(7) 0.097(3) Uani 1 1 d U . .
C57A C 0.6027(11) 0.6581(11) 0.6927(9) 0.114(4) Uani 1 1 d U . .
C58A C 0.5643(9) 0.6871(10) 0.7382(9) 0.104(4) Uani 1 1 d U . .
C59A C 0.7273(11) 0.6364(10) 0.6553(8) 0.103(3) Uani 1 1 d U . .
C60A C 0.7244(11) 0.5689(11) 0.6819(9) 0.112(4) Uani 1 1 d U . .
C61A C 0.7676(11) 0.5270(10) 0.7180(10) 0.115(4) Uani 1 1 d U . .
C62A C 0.8302(8) 0.5491(7) 0.7313(8) 0.109(4) Uani 1 1 d DU . .
C63A C 0.8475(8) 0.6159(8) 0.6970(6) 0.108(4) Uani 1 1 d DU . .
C64A C 0.7863(10) 0.6623(10) 0.6545(8) 0.105(4) Uani 1 1 d U . .
C65A C 0.7961(9) 0.7305(8) 0.6606(8) 0.117(4) Uani 1 1 d DU . .
C66A C 0.7451(5) 0.7752(8) 0.6646(6) 0.115(4) Uani 1 1 d DU . .
C67A C 0.8587(7) 0.7297(7) 0.6997(6) 0.117(4) Uani 1 1 d DU . .
C68A C 0.8771(9) 0.6643(6) 0.7184(6) 0.123(4) Uani 1 1 d DU . .
C69A C 0.8353(5) 0.6800(5) 0.9416(7) 0.089(3) Uani 1 1 d DU . .
C70A C 0.8143(10) 0.4788(9) 0.8549(11) 0.117(4) Uani 1 1 d U . .

loop_
_atom_site_aniso_label
_atom_site_aniso_U_11
_atom_site_aniso_U_22
_atom_site_aniso_U_33
_atom_site_aniso_U_23
_atom_site_aniso_U_13
_atom_site_aniso_U_12
S1 0.0408(13) 0.0373(13) 0.0509(14) -0.0152(11) -0.0024(11) -0.0025(11)
S2 0.0440(14) 0.0418(13) 0.0444(13) -0.0179(11) -0.0003(11) -0.0003(11)
S3 0.0379(13) 0.0471(14) 0.0483(14) -0.0111(12) -0.0029(11) 0.0046(11)
S4 0.0505(16) 0.0446(15) 0.096(2) -0.0133(15) 0.0193(16) -0.0006(14)
S5 0.0447(15) 0.0684(19) 0.0619(17) -0.0147(15) 0.0060(13) -0.0014(14)
S6 0.0471(16) 0.0530(17) 0.081(2) -0.0035(15) -0.0001(15) -0.0044(14)
S7 0.0625(17) 0.0447(14) 0.0537(15) -0.0264(12) 0.0105(13) -0.0060(13)
S8 0.0666(17) 0.0361(13) 0.0413(13) -0.0175(11) 0.0062(12) -0.0091(12)
S9 0.084(2) 0.0546(16) 0.0452(15) -0.0228(13) 0.0111(15) -0.0135(16)
S10 0.084(2) 0.0628(18) 0.0483(16) -0.0205(14) 0.0062(15) 0.0198(17)
S12 0.107(3) 0.130(3) 0.0433(17) -0.0303(19) 0.0043(18) 0.013(3)
S13 0.0520(15) 0.0407(13) 0.0404(13) -0.0165(11) -0.0084(11) -0.0027(12)
S14 0.0418(13) 0.0432(13) 0.0442(13) -0.0186(11) -0.0087(11) 0.0014(11)
S15 0.0490(15) 0.0517(15) 0.0526(15) -0.0189(13) -0.0130(12) 0.0069(13)
S16 0.0504(15) 0.0526(15) 0.0448(14) -0.0189(12) -0.0114(12) -0.0006(13)
S17 0.0542(17) 0.097(2) 0.0490(16) -0.0294(16) -0.0149(13) 0.0072(17)
S18 0.065(2) 0.083(2) 0.069(2) 0.0103(18) -0.0067(17) 0.0148(18)
S19 0.0395(13) 0.0323(12) 0.0420(13) -0.0107(10) -0.0097(10) 0.0026(10)
S20 0.0409(13) 0.0318(12) 0.0396(12) -0.0090(10) -0.0108(10) -0.0033(10)
S21 0.0567(16) 0.0350(13) 0.0443(14) -0.0093(11) -0.0067(12) -0.0039(12)
S22 0.0543(16) 0.0442(14) 0.0434(14) -0.0063(11) -0.0077(12) 0.0114(13)
S23 0.104(3) 0.0562(17) 0.0432(15) -0.0050(13) -0.0061(16) 0.0359(18)
S24 0.094(3) 0.0459(17) 0.076(2) 0.0028(15) 0.0001(19) -0.0106(17)
N1 0.049(4) 0.028(4) 0.032(4) -0.010(3) 0.001(3) 0.000(3)
N2 0.050(5) 0.028(4) 0.046(4) -0.015(3) -0.003(4) 0.001(3)
N3 0.037(4) 0.030(4) 0.040(4) -0.015(3) -0.001(3) -0.002(3)
N4 0.036(4) 0.036(4) 0.038(4) -0.012(3) 0.002(3) 0.001(3)
C1 0.035(5) 0.037(5) 0.043(5) -0.014(4) -0.002(4) 0.000(4)
C2 0.040(5) 0.035(5) 0.039(5) -0.011(4) -0.012(4) 0.002(4)
C3 0.039(5) 0.035(5) 0.034(4) -0.009(4) -0.009(4) 0.001(4)
C4 0.038(5) 0.034(5) 0.038(5) -0.011(4) -0.015(4) 0.001(4)
C5 0.038(5) 0.053(5) 0.048(5) -0.024(4) -0.013(4) 0.004(4)
C6 0.034(5) 0.042(5) 0.044(5) -0.006(4) -0.003(4) 0.002(4)
C7 0.041(5) 0.053(6) 0.046(5) -0.009(4) -0.002(4) -0.009(5)
C8 0.039(5) 0.053(6) 0.056(6) -0.007(5) -0.004(5) -0.005(5)
C9 0.102(9) 0.113(9) 0.087(8) -0.032(7) 0.005(7) 0.006(8)
C10 0.072(8) 0.134(10) 0.066(7) -0.022(7) -0.009(6) 0.004(7)
C11 0.079(10) 0.163(14) 0.080(9) -0.003(10) -0.011(8) 0.000(10)
C12 0.067(7) 0.060(6) 0.075(7) -0.010(6) -0.010(6) -0.008(6)
C13 0.069(7) 0.059(6) 0.052(6) -0.003(5) -0.021(5) -0.005(5)
C14 0.082(9) 0.064(7) 0.064(7) -0.014(6) -0.009(7) -0.012(7)
C15 0.050(5) 0.030(4) 0.045(5) -0.016(4) -0.001(4) 0.004(4)
C16 0.049(6) 0.049(6) 0.062(6) -0.024(5) 0.001(5) 0.006(5)
C17 0.070(7) 0.040(6) 0.054(6) -0.011(5) -0.002(6) 0.004(5)
C18 0.050(5) 0.030(4) 0.039(5) -0.009(4) 0.000(4) -0.002(4)
C19 0.058(6) 0.038(5) 0.048(5) -0.021(4) 0.000(5) 0.002(5)
C20 0.048(5) 0.034(5) 0.042(5) -0.015(4) -0.001(4) -0.010(4)
C21 0.051(5) 0.029(4) 0.038(5) -0.010(4) 0.000(4) -0.007(4)
C22 0.058(6) 0.040(5) 0.049(5) -0.011(4) 0.009(5) -0.009(5)
C23 0.077(7) 0.029(5) 0.051(5) -0.014(4) 0.011(5) -0.004(5)
S11 0.061(3) 0.061(4) 0.051(3) -0.020(3) 0.007(2) -0.004(3)
C24 0.081(7) 0.075(7) 0.078(6) -0.033(6) 0.008(6) -0.002(6)
C25 0.093(8) 0.084(7) 0.093(8) -0.033(7) 0.006(7) -0.005(7)
C26 0.119(15) 0.091(13) 0.118(14) -0.024(12) 0.024(13) -0.024(12)
S11A 0.080(6) 0.071(6) 0.066(4) -0.034(5) 0.017(4) 0.004(5)
C24' 0.091(8) 0.085(8) 0.088(8) -0.029(7) 0.000(7) -0.001(7)
C25' 0.097(10) 0.096(10) 0.096(10) -0.032(8) -0.005(8) -0.002(8)
C26' 0.110(17) 0.107(16) 0.125(17) -0.046(14) -0.020(15) -0.007(15)
Cl1E 0.125(6) 0.147(7) 0.113(5) -0.041(5) -0.016(5) 0.013(5)
Cl2E 0.232(12) 0.240(11) 0.181(9) -0.049(9) -0.016(9) -0.073(10)
C1E 0.170(12) 0.171(12) 0.162(12) -0.042(9) -0.026(9) -0.008(10)
C27 0.102(8) 0.066(7) 0.054(6) -0.018(5) -0.009(6) -0.005(6)
C28 0.099(9) 0.077(7) 0.074(7) -0.026(6) -0.003(7) 0.006(7)
C29 0.124(13) 0.109(12) 0.132(13) -0.047(10) -0.001(11) -0.007(11)
C30 0.043(5) 0.030(4) 0.039(5) -0.009(4) 0.002(4) -0.011(4)
C31 0.062(6) 0.041(5) 0.039(5) -0.008(4) 0.000(5) -0.011(5)
C32 0.070(7) 0.034(5) 0.045(5) -0.016(4) -0.013(5) -0.006(5)
C33 0.041(5) 0.034(5) 0.035(4) -0.012(4) 0.005(4) -0.005(4)
C34 0.045(5) 0.032(4) 0.039(5) -0.017(4) 0.004(4) -0.004(4)
C35 0.036(4) 0.036(5) 0.032(4) -0.009(4) -0.001(4) 0.002(4)
C36 0.035(4) 0.026(4) 0.033(4) -0.004(3) 0.002(4) -0.004(4)
C37 0.039(5) 0.036(5) 0.042(5) -0.013(4) -0.002(4) -0.002(4)
C38 0.043(5) 0.051(5) 0.034(5) -0.012(4) -0.004(4) -0.002(4)
C39 0.047(5) 0.068(6) 0.047(5) -0.021(5) -0.013(4) 0.006(5)
C40 0.043(5) 0.054(6) 0.044(5) -0.005(4) -0.015(4) 0.002(5)
C41 0.067(7) 0.070(7) 0.050(6) -0.023(5) 0.001(5) 0.001(6)
C42 0.087(8) 0.097(8) 0.087(8) -0.039(7) -0.011(7) 0.003(7)
C43 0.108(11) 0.097(10) 0.086(9) -0.031(8) -0.016(8) 0.039(9)
C44 0.111(10) 0.091(9) 0.120(10) -0.005(8) -0.027(8) 0.016(8)
C45 0.137(11) 0.138(11) 0.143(11) -0.044(9) -0.037(9) -0.013(9)
C46 0.130(14) 0.129(13) 0.093(11) -0.012(10) -0.019(10) -0.005(11)
C47 0.036(5) 0.032(4) 0.046(5) -0.018(4) -0.004(4) 0.002(4)
C48 0.044(5) 0.038(5) 0.039(5) -0.014(4) 0.002(4) -0.004(4)
C49 0.033(5) 0.037(5) 0.053(6) -0.015(4) -0.006(4) 0.000(4)
C50 0.039(5) 0.032(4) 0.034(4) -0.011(4) -0.005(4) 0.001(4)
C51 0.033(4) 0.033(4) 0.028(4) -0.009(4) -0.008(3) 0.006(4)
C52 0.037(5) 0.031(4) 0.037(4) -0.014(4) -0.009(4) -0.004(4)
C53 0.033(4) 0.029(4) 0.035(4) -0.015(4) -0.010(4) -0.004(4)
C54 0.040(5) 0.031(4) 0.041(5) -0.009(4) -0.007(4) 0.004(4)
C55 0.046(5) 0.041(5) 0.045(5) -0.017(4) -0.008(4) 0.005(4)
C56 0.069(6) 0.030(5) 0.040(5) -0.013(4) 0.005(5) -0.003(5)
C57 0.067(6) 0.033(5) 0.047(5) -0.014(4) -0.006(5) 0.015(5)
C58 0.079(8) 0.092(8) 0.060(7) 0.003(6) 0.002(6) -0.007(7)
C59 0.095(9) 0.119(10) 0.092(8) -0.026(8) -0.014(7) -0.015(8)
C60 0.138(15) 0.239(19) 0.119(13) -0.072(14) -0.010(12) 0.030(15)
C61 0.069(7) 0.072(7) 0.062(6) -0.003(5) -0.028(6) 0.009(6)
C62 0.088(8) 0.057(6) 0.074(7) -0.026(6) -0.028(6) 0.013(6)
C63 0.130(13) 0.087(10) 0.072(8) -0.028(8) 0.001(8) 0.002(9)
C64 0.043(5) 0.033(4) 0.033(4) -0.012(4) -0.012(4) -0.001(4)
C65 0.045(5) 0.049(5) 0.039(5) -0.024(4) -0.015(4) 0.010(5)
C66 0.036(5) 0.040(5) 0.051(5) -0.018(4) -0.010(4) -0.003(4)
C67 0.090(8) 0.058(6) 0.047(6) -0.018(5) -0.001(6) 0.009(6)
C68 0.079(7) 0.070(7) 0.052(6) -0.020(5) 0.000(6) 0.018(6)
N5 0.086(6) 0.033(4) 0.039(4) -0.011(3) -0.011(4) 0.014(4)
C1B 0.068(6) 0.045(5) 0.045(5) -0.015(4) -0.011(5) 0.003(5)
C2B 0.095(8) 0.046(5) 0.045(5) -0.021(5) -0.014(5) 0.013(5)
C3B 0.078(7) 0.046(5) 0.052(6) -0.014(5) 0.009(5) -0.005(5)
C4B 0.080(7) 0.045(5) 0.060(6) -0.018(5) -0.020(5) 0.008(5)
C5B 0.075(7) 0.048(6) 0.045(5) -0.011(5) 0.010(5) -0.006(5)
C6B 0.114(9) 0.076(7) 0.070(7) -0.030(6) -0.018(7) 0.009(7)
C7B 0.128(10) 0.080(8) 0.100(9) -0.039(7) -0.003(8) 0.011(8)
C8B 0.212(18) 0.117(13) 0.096(11) -0.049(10) 0.013(12) -0.045(13)
C9B 0.084(7) 0.053(6) 0.047(5) -0.012(5) -0.021(5) 0.013(6)
C10B 0.096(8) 0.050(6) 0.053(6) -0.022(5) -0.004(6) 0.012(6)
C11B 0.074(7) 0.069(7) 0.067(7) -0.027(6) -0.016(6) 0.023(6)
C12B 0.080(7) 0.069(7) 0.059(6) -0.028(5) -0.023(6) 0.023(6)
C13B 0.066(7) 0.062(6) 0.053(6) -0.013(5) -0.014(5) 0.017(5)
C14B 0.084(7) 0.057(6) 0.068(7) -0.021(5) -0.019(6) 0.020(6)
C15B 0.099(9) 0.112(9) 0.081(8) -0.032(7) -0.009(7) 0.019(8)
C16B 0.122(13) 0.092(11) 0.140(13) -0.023(10) -0.006(11) -0.017(10)
C17B 0.081(7) 0.036(5) 0.056(6) -0.009(4) -0.026(5) -0.011(5)
C18B 0.089(8) 0.076(7) 0.060(6) -0.035(6) -0.022(6) 0.027(6)
C19B 0.075(7) 0.061(6) 0.088(7) -0.028(6) -0.007(6) -0.004(6)
C20B 0.084(8) 0.077(7) 0.091(8) -0.034(6) 0.010(7) -0.005(7)
C21B 0.085(8) 0.062(6) 0.071(7) -0.024(6) -0.027(6) 0.002(6)
C22B 0.065(7) 0.084(7) 0.065(7) -0.022(6) 0.005(6) -0.001(6)
C23B 0.073(7) 0.072(7) 0.072(7) -0.013(6) 0.001(6) -0.006(6)
C24B 0.073(8) 0.062(7) 0.081(8) -0.009(7) -0.019(7) -0.008(7)
C25B 0.107(8) 0.060(6) 0.055(6) -0.023(5) -0.019(6) 0.022(6)
C26B 0.108(9) 0.090(8) 0.099(9) -0.029(7) -0.008(8) -0.002(8)
C27B 0.118(9) 0.063(7) 0.068(7) -0.025(6) -0.008(7) -0.020(7)
C28B 0.122(10) 0.080(8) 0.104(9) -0.038(7) 0.022(8) 0.041(7)
C29B 0.079(7) 0.040(5) 0.058(6) -0.012(5) -0.009(5) 0.008(5)
C30B 0.098(9) 0.109(9) 0.130(10) 0.000(8) -0.002(8) 0.031(8)
C31B 0.122(11) 0.133(11) 0.156(11) -0.040(9) -0.042(9) -0.005(9)
C32B 0.066(8) 0.168(14) 0.103(10) -0.069(10) -0.024(8) 0.029(10)
C2C 0.090(8) 0.069(7) 0.075(7) -0.031(6) 0.005(6) -0.016(6)
Cl4 0.0594(17) 0.0689(18) 0.083(2) -0.0355(16) -0.0122(16) -0.0036(15)
Cl5 0.111(3) 0.077(2) 0.083(2) -0.0125(19) 0.006(2) -0.016(2)
Cl1 0.0494(13) 0.0363(12) 0.0363(12) -0.0102(10) -0.0014(10) -0.0020(11)
Cl3 0.066(2) 0.153(4) 0.075(3) -0.048(3) -0.014(2) -0.012(3)
Cl2 0.089(3) 0.087(3) 0.132(4) -0.021(3) -0.019(3) -0.014(3)
C1C 0.072(8) 0.100(9) 0.074(8) -0.037(7) 0.000(7) 0.007(7)
C1A 0.139(7) 0.145(7) 0.134(7) -0.042(6) -0.020(6) -0.002(6)
C2A 0.139(7) 0.138(7) 0.134(7) -0.040(6) -0.013(6) 0.002(6)
C3A 0.133(7) 0.130(6) 0.138(7) -0.041(6) -0.016(6) 0.001(6)
C4A 0.139(7) 0.141(7) 0.133(6) -0.045(6) -0.024(6) -0.006(6)
C5A 0.150(7) 0.157(7) 0.140(7) -0.035(6) -0.023(6) -0.003(6)
C6A 0.141(7) 0.153(7) 0.139(7) -0.033(6) -0.029(6) -0.006(6)
C7A 0.127(7) 0.129(6) 0.106(6) -0.039(6) -0.026(6) -0.011(6)
C8A 0.137(7) 0.128(6) 0.111(6) -0.046(6) -0.029(6) -0.015(6)
C9A 0.138(7) 0.124(6) 0.121(6) -0.048(6) -0.026(6) -0.017(6)
C10A 0.131(7) 0.100(6) 0.124(6) -0.057(5) 0.001(6) 0.000(6)
C11A 0.122(6) 0.093(6) 0.129(6) -0.051(5) -0.017(6) 0.008(6)
C12A 0.127(7) 0.099(6) 0.130(6) -0.044(5) -0.021(6) 0.006(6)
C13A 0.122(6) 0.101(6) 0.118(6) -0.022(5) -0.022(6) 0.009(6)
C14A 0.125(6) 0.108(6) 0.112(6) -0.021(5) -0.012(6) 0.000(6)
C15A 0.135(7) 0.132(6) 0.126(6) -0.027(6) -0.021(6) -0.003(6)
C16A 0.126(7) 0.130(7) 0.119(6) -0.030(6) -0.017(6) -0.010(6)
C17A 0.128(7) 0.143(7) 0.132(7) -0.027(6) -0.012(6) -0.006(6)
C18A 0.127(7) 0.141(7) 0.138(7) -0.036(6) -0.017(6) -0.003(6)
C19A 0.109(6) 0.141(7) 0.128(6) -0.024(6) -0.018(6) -0.001(6)
C20A 0.123(6) 0.143(7) 0.130(6) -0.038(6) -0.025(6) -0.003(6)
C21A 0.123(7) 0.139(7) 0.136(7) -0.037(6) 0.006(6) 0.002(6)
C22A 0.107(6) 0.142(7) 0.135(7) -0.023(6) -0.009(6) 0.012(6)
C23A 0.138(7) 0.139(7) 0.137(7) -0.043(6) -0.004(6) 0.007(6)
C24A 0.121(6) 0.125(6) 0.098(6) -0.030(6) -0.018(6) 0.000(6)
C25A 0.104(6) 0.113(6) 0.071(5) -0.025(5) -0.022(5) -0.013(6)
C26A 0.113(6) 0.114(6) 0.102(6) -0.025(5) -0.019(6) -0.009(6)
C27A 0.083(6) 0.092(6) 0.080(5) -0.027(5) -0.030(5) -0.003(5)
C28A 0.085(6) 0.093(6) 0.072(5) -0.010(5) -0.039(5) -0.004(5)
C29A 0.115(6) 0.102(6) 0.077(5) -0.018(5) -0.021(5) -0.010(6)
C30A 0.086(6) 0.084(6) 0.085(5) -0.013(5) -0.047(5) 0.013(5)
C31A 0.103(6) 0.088(6) 0.101(6) -0.018(5) -0.025(5) 0.030(5)
C32A 0.080(6) 0.108(6) 0.110(6) -0.024(5) -0.029(5) 0.007(5)
C33A 0.071(6) 0.106(6) 0.122(6) -0.039(5) -0.016(5) 0.015(5)
C34A 0.097(6) 0.108(6) 0.122(6) -0.031(6) 0.002(6) 0.037(5)
C35A 0.084(6) 0.142(7) 0.126(6) -0.024(6) -0.008(6) 0.002(6)
C36A 0.076(6) 0.109(6) 0.102(6) -0.027(5) -0.030(5) -0.008(5)
C37A 0.085(6) 0.123(6) 0.115(6) -0.036(6) -0.020(5) -0.020(6)
C38A 0.108(6) 0.135(7) 0.129(6) -0.022(6) -0.033(6) -0.039(6)
C39A 0.120(6) 0.127(6) 0.143(7) -0.029(6) -0.042(6) -0.043(6)
C40A 0.108(6) 0.109(6) 0.122(6) -0.030(6) -0.033(6) -0.034(6)
C41A 0.129(7) 0.135(7) 0.136(7) -0.015(6) -0.003(6) -0.042(6)
C42A 0.137(7) 0.121(6) 0.143(7) -0.008(6) -0.009(6) -0.038(6)
C43A 0.136(7) 0.121(6) 0.153(7) -0.022(6) -0.019(6) -0.042(6)
C44A 0.138(7) 0.116(6) 0.123(6) 0.006(6) -0.018(6) -0.022(6)
C45A 0.145(7) 0.123(6) 0.126(7) -0.004(6) -0.023(6) 0.014(6)
C46A 0.155(7) 0.139(7) 0.149(7) -0.022(6) -0.021(6) 0.010(6)
C47A 0.147(7) 0.131(7) 0.151(7) -0.034(6) -0.023(6) -0.009(6)
C48A 0.144(7) 0.136(7) 0.144(7) -0.039(6) -0.027(6) -0.007(6)
C49A 0.128(7) 0.116(6) 0.129(6) -0.036(6) -0.028(6) -0.010(6)
C50A 0.145(7) 0.146(7) 0.148(7) -0.030(6) -0.018(6) 0.017(6)
C51A 0.146(7) 0.142(7) 0.146(7) -0.033(6) -0.014(6) 0.008(6)
C52A 0.117(7) 0.132(7) 0.130(7) -0.019(6) -0.013(6) 0.019(6)
C53A 0.113(6) 0.129(6) 0.121(6) -0.014(6) -0.031(6) 0.018(6)
C54A 0.122(7) 0.121(6) 0.106(6) 0.001(6) -0.027(6) 0.011(6)
C55A 0.117(6) 0.121(6) 0.083(6) -0.005(5) -0.024(5) 0.009(6)
C56A 0.105(6) 0.123(6) 0.068(5) -0.021(5) -0.034(5) -0.012(6)
C57A 0.115(6) 0.133(6) 0.098(6) -0.028(6) -0.032(6) -0.002(6)
C58A 0.100(6) 0.123(6) 0.099(6) -0.035(5) -0.040(5) 0.009(6)
C59A 0.120(6) 0.120(6) 0.078(5) -0.038(5) -0.013(5) -0.006(6)
C60A 0.127(7) 0.128(6) 0.092(6) -0.046(6) -0.016(6) 0.005(6)
C61A 0.123(7) 0.119(6) 0.109(6) -0.051(5) -0.001(6) 0.011(6)
C62A 0.107(6) 0.120(6) 0.103(6) -0.051(5) 0.009(6) 0.018(6)
C63A 0.104(6) 0.122(6) 0.098(6) -0.045(5) 0.021(5) -0.002(6)
C64A 0.114(6) 0.118(6) 0.080(6) -0.032(5) 0.006(5) -0.006(6)
C65A 0.120(6) 0.129(6) 0.088(6) -0.011(6) 0.007(6) -0.014(6)
C66A 0.120(6) 0.111(6) 0.091(6) 0.003(5) 0.002(6) -0.002(6)
C67A 0.110(6) 0.133(7) 0.104(6) -0.030(6) 0.007(6) -0.029(6)
C68A 0.104(6) 0.147(7) 0.112(6) -0.034(6) 0.011(6) -0.009(6)
C69A 0.081(6) 0.101(6) 0.095(6) -0.029(5) -0.028(5) -0.013(5)
C70A 0.111(6) 0.100(6) 0.134(6) -0.030(6) -0.011(6) 0.033(6)

loop_
_atom_type_symbol
_atom_type_description
_atom_type_scat_dispersion_real
_atom_type_scat_dispersion_imag
_atom_type_scat_source
C C 0.0033 0.0016 'International Tables Vol C Tables 4.2.6.8 and 6.1.1.4'
H H 0.0000 0.0000 'International Tables Vol C Tables 4.2.6.8 and 6.1.1.4'
Cl Cl 0.1484 0.1585 'International Tables Vol C Tables 4.2.6.8 and 6.1.1.4'
N N 0.0061 0.0033 'International Tables Vol C Tables 4.2.6.8 and 6.1.1.4'
S S 0.1246 0.1234 'International Tables Vol C Tables 4.2.6.8 and 6.1.1.4'

loop_
_geom_angle_atom_site_label_1
_geom_angle_atom_site_label_2
_geom_angle_atom_site_label_3
_geom_angle
C5 S1 C3 94.9(5)
C2 S2 C5 93.8(4)
C7 S3 C6 96.2(5)
C8 S4 C6 96.2(5)
C7 S5 C9 99.6(6)
C8 S6 C12 102.8(5)
C19 S7 C22 94.0(5)
C22 S8 C20 94.5(5)
C67 S9 C23 94.6(5)
C68 S10 C23 94.6(4)
C67 S12 C27 103.9(4)
C34 S13 C37 93.4(4)
C35 S14 C37 93.9(4)
C38 S15 C40 94.9(5)
C38 S16 C39 93.4(5)
C39 S17 C41 102.0(5)
C40 S18 C44 99.4(6)
C51 S19 C54 95.5(4)
C52 S20 C54 94.9(4)
C55 S21 C56 95.4(5)
C57 S22 C55 95.2(5)
C57 S23 C61 100.7(4)
C56 S24 C58 105.6(6)
C1 N1 C4 110.9(8)
C1 N1 H1 124.5
C4 N1 H1 124.5
C18 N2 C21 110.7(8)
C18 N2 H2 124.6
C21 N2 H2 124.6
C36 N3 C33 111.6(7)
C36 N3 H3 124.2
C33 N3 H3 124.2
C50 N4 C53 111.3(7)
C50 N4 H4 124.3
C53 N4 H4 124.3
N1 C1 C2 106.2(8)
N1 C1 C15 122.0(8)
C2 C1 C15 131.9(8)
C1 C2 C3 106.6(8)
C1 C2 S2 134.4(7)
C3 C2 S2 118.9(7)
C4 C3 C2 110.3(8)
C4 C3 S1 134.8(7)
C2 C3 S1 114.8(7)
C3 C4 N1 105.9(8)
C3 C4 C64 133.9(8)
N1 C4 C64 120.2(7)
C6 C5 S1 122.2(8)
C6 C5 S2 121.6(8)
S1 C5 S2 116.2(6)
C5 C6 S4 122.8(8)
C5 C6 S3 123.9(8)
S4 C6 S3 113.3(5)
C8 C7 S5 124.4(8)
C8 C7 S3 116.0(8)
S5 C7 S3 119.5(6)
C7 C8 S4 118.1(8)
C7 C8 S6 121.0(8)
S4 C8 S6 120.7(6)
C10 C9 S5 113.7(7)
C10 C9 H9A 108.8
S5 C9 H9A 108.8
C10 C9 H9B 108.8
S5 C9 H9B 108.8
H9A C9 H9B 107.7
C9 C10 C11 113.6(8)
C9 C10 H10A 108.8
C11 C10 H10A 108.8
C9 C10 H10B 108.8
C11 C10 H10B 108.8
H10A C10 H10B 107.7
C10 C11 H11A 109.5
C10 C11 H11B 109.5
H11A C11 H11B 109.5
C10 C11 H11C 109.5
H11A C11 H11C 109.5
H11B C11 H11C 109.5
C13 C12 S6 110.5(6)
C13 C12 H12A 109.6
S6 C12 H12A 109.6
C13 C12 H12B 109.6
S6 C12 H12B 109.6
H12A C12 H12B 108.1
C14 C13 C12 113.1(7)
C14 C13 H13A 109.0
C12 C13 H13A 109.0
C14 C13 H13B 109.0
C12 C13 H13B 109.0
H13A C13 H13B 107.8
C13 C14 H14A 109.5
C13 C14 H14B 109.5
H14A C14 H14B 109.5
C13 C14 H14C 109.5
H14A C14 H14C 109.5
H14B C14 H14C 109.5
C18 C15 C1 112.2(8)
C18 C15 C16 110.0(8)
C1 C15 C16 109.2(8)
C18 C15 C17 109.9(8)
C1 C15 C17 108.4(7)
C16 C15 C17 107.1(8)
C15 C16 H16A 109.5
C15 C16 H16B 109.5
H16A C16 H16B 109.5
C15 C16 H16C 109.5
H16A C16 H16C 109.5
H16B C16 H16C 109.5
C15 C17 H17A 109.5
C15 C17 H17B 109.5
H17A C17 H17B 109.5
C15 C17 H17C 109.5
H17A C17 H17C 109.5
H17B C17 H17C 109.5
C19 C18 N2 106.0(9)
C19 C18 C15 132.1(9)
N2 C18 C15 121.7(8)
C18 C19 C20 108.2(9)
C18 C19 S7 135.4(9)
C20 C19 S7 116.3(7)
C21 C20 C19 108.5(8)
C21 C20 S8 135.2(8)
C19 C20 S8 116.1(7)
C20 C21 N2 106.5(9)
C20 C21 C30 132.1(9)
N2 C21 C30 121.2(8)
C23 C22 S8 122.7(9)
C23 C22 S7 121.2(9)
S8 C22 S7 116.0(6)
C22 C23 S10 124.8(10)
C22 C23 S9 121.9(9)
S10 C23 S9 113.3(6)
C68 S11 C24 97.8(7)
C25 C24 S11 112.2(8)
C25 C24 H24A 109.2
S11 C24 H24A 109.2
C25 C24 H24B 109.2
S11 C24 H24B 109.2
H24A C24 H24B 107.9
C24 C25 C26 112.9(10)
C24 C25 H25A 109.0
C26 C25 H25A 109.0
C24 C25 H25B 109.0
C26 C25 H25B 109.0
H25A C25 H25B 107.8
C25 C26 H26A 109.5
C25 C26 H26B 109.4
H26A C26 H26B 109.5
C25 C26 H26C 109.5
H26A C26 H26C 109.5
H26B C26 H26C 109.5
C24' S11A C68 110.1(13)
C25' C24' S11A 115.0(15)
C25' C24' H24C 108.5
S11A C24' H24C 108.5
C25' C24' H24D 108.5
S11A C24' H24D 108.5
H24C C24' H24D 107.5
C26' C25' C24' 115.0(18)
C26' C25' H25C 108.5
C24' C25' H25C 108.5
C26' C25' H25D 108.5
C24' C25' H25D 108.5
H25C C25' H25D 107.5
C25' C26' H26D 108.5
C25' C26' H26E 110.3
H26D C26' H26E 109.5
C25' C26' H26F 109.6
H26D C26' H26F 109.5
H26E C26' H26F 109.5
C1E Cl2E H26E 150.9
Cl1E C1E Cl2E 117(3)
Cl1E C1E H1E1 108.1
Cl2E C1E H1E1 108.1
Cl1E C1E H1E2 108.1
Cl2E C1E H1E2 108.1
H1E1 C1E H1E2 107.3
C28 C27 S12 111.9(6)
C28 C27 H27A 109.2
S12 C27 H27A 109.2
C28 C27 H27B 109.2
S12 C27 H27B 109.2
H27A C27 H27B 107.9
C27 C28 C29 113.5(8)
C27 C28 H28A 108.9
C29 C28 H28A 108.9
C27 C28 H28B 108.9
C29 C28 H28B 108.9
H28A C28 H28B 107.7
C28 C29 H29A 109.5
C28 C29 H29B 109.5
H29A C29 H29B 109.5
C28 C29 H29C 109.5
H29A C29 H29C 109.5
H29B C29 H29C 109.5
C32 C30 C33 108.0(8)
C32 C30 C21 107.8(8)
C33 C30 C21 116.3(8)
C32 C30 C31 108.3(8)
C33 C30 C31 109.0(7)
C21 C30 C31 107.2(8)
C30 C31 H31A 109.5
C30 C31 H31B 109.5
H31A C31 H31B 109.5
C30 C31 H31C 109.5
H31A C31 H31C 109.5
H31B C31 H31C 109.5
C30 C32 H32A 109.5
C30 C32 H32B 109.5
H32A C32 H32B 109.5
C30 C32 H32C 109.5
H32A C32 H32C 109.5
H32B C32 H32C 109.5
C34 C33 N3 105.7(7)
C34 C33 C30 131.3(8)
N3 C33 C30 122.9(8)
C33 C34 C35 108.3(8)
C33 C34 S13 135.1(7)
C35 C34 S13 116.4(7)
C36 C35 C34 107.5(8)
C36 C35 S14 136.1(7)
C34 C35 S14 116.3(7)
N3 C36 C35 106.8(8)
N3 C36 C47 121.9(8)
C35 C36 C47 131.0(8)
C38 C37 S14 121.8(7)
C38 C37 S13 122.3(7)
S14 C37 S13 116.0(5)
C37 C38 S15 124.6(8)
C37 C38 S16 121.0(7)
S15 C38 S16 114.4(5)
C40 C39 S17 125.9(8)
C40 C39 S16 118.1(8)
S17 C39 S16 115.9(6)
C39 C40 S18 125.4(8)
C39 C40 S15 115.3(8)
S18 C40 S15 117.8(6)
C42 C41 S17 112.3(6)
C42 C41 H41A 109.1
S17 C41 H41A 109.1
C42 C41 H41B 109.1
S17 C41 H41B 109.1
H41A C41 H41B 107.9
C41 C42 C43 112.9(8)
C41 C42 H42A 109.0
C43 C42 H42A 109.0
C41 C42 H42B 109.0
C43 C42 H42B 109.0
H42A C42 H42B 107.8
C42 C43 H43A 109.5
C42 C43 H43B 109.5
H43A C43 H43B 109.5
C42 C43 H43C 109.5
H43A C43 H43C 109.5
H43B C43 H43C 109.5
C45 C44 S18 113.4(8)
C44 C45 C46 112.8(9)
C45 C46 H46A 109.5
C45 C46 H46B 109.5
H46A C46 H46B 109.5
C45 C46 H46C 109.5
H46A C46 H46C 109.5
H46B C46 H46C 109.5
C36 C47 C48 110.9(7)
C36 C47 C50 112.1(7)
C48 C47 C50 110.4(7)
C36 C47 C49 108.8(7)
C48 C47 C49 106.5(7)
C50 C47 C49 108.0(7)
C47 C48 H48A 109.5
C47 C48 H48B 109.5
H48A C48 H48B 109.5
C47 C48 H48C 109.5
H48A C48 H48C 109.5
H48B C48 H48C 109.5
C47 C49 H49A 109.5
C47 C49 H49B 109.5
H49A C49 H49B 109.5
C47 C49 H49C 109.5
H49A C49 H49C 109.5
H49B C49 H49C 109.5
C51 C50 N4 107.5(8)
C51 C50 C47 132.0(8)
N4 C50 C47 120.2(8)
C50 C51 C52 106.8(7)
C50 C51 S19 136.5(7)
C52 C51 S19 116.5(7)
C53 C52 C51 109.5(8)
C53 C52 S20 134.1(7)
C51 C52 S20 116.1(6)
C52 C53 N4 104.9(7)
C52 C53 C64 134.0(7)
N4 C53 C64 121.0(6)
C55 C54 S19 122.7(8)
C55 C54 S20 121.8(8)
S19 C54 S20 115.5(5)
C54 C55 S21 124.7(8)
C54 C55 S22 121.4(8)
S21 C55 S22 113.8(5)
C57 C56 S24 125.4(8)
C57 C56 S21 116.2(8)
S24 C56 S21 117.8(7)
C56 C57 S23 125.7(9)
C56 C57 S22 117.9(8)
S23 C57 S22 116.0(7)
C59 C58 S24 113.5(7)
C59 C58 H58A 108.9
S24 C58 H58A 108.9
C59 C58 H58B 108.9
S24 C58 H58B 108.9
H58A C58 H58B 107.7
C58 C59 C60 111.6(9)
C58 C59 H59A 109.3
C60 C59 H59A 109.3
C58 C59 H59B 109.3
C60 C59 H59B 109.3
H59A C59 H59B 108.0
C59 C60 H60A 110.3
C59 C60 H60B 108.3
H60A C60 H60B 109.5
C59 C60 H60C 109.7
H60A C60 H60C 109.5
H60B C60 H60C 109.5
C62 C61 S23 112.5(6)
C62 C61 H61A 109.1
S23 C61 H61A 109.1
C62 C61 H61B 109.1
S23 C61 H61B 109.1
H61A C61 H61B 107.8
C61 C62 C63 114.7(7)
C61 C62 H62A 108.6
C63 C62 H62A 108.6
C61 C62 H62B 108.6
C63 C62 H62B 108.6
H62A C62 H62B 107.6
C62 C63 H63A 109.5
C62 C63 H63B 109.5
H63A C63 H63B 109.5
C62 C63 H63C 109.5
H63A C63 H63C 109.5
H63B C63 H63C 109.5
C53 C64 C65 110.3(7)
C53 C64 C4 112.6(5)
C65 C64 C4 110.6(6)
C53 C64 C66 108.9(6)
C65 C64 C66 107.6(7)
C4 C64 C66 106.7(6)
C64 C65 H65A 109.5
C64 C65 H65B 109.5
H65A C65 H65B 109.5
C64 C65 H65C 109.5
H65A C65 H65C 109.5
H65B C65 H65C 109.5
C64 C66 H66A 109.5
C64 C66 H66B 109.5
H66A C66 H66B 109.5
C64 C66 H66C 109.5
H66A C66 H66C 109.5
H66B C66 H66C 109.5
C68 C67 S9 117.3(9)
C68 C67 S12 123.9(10)
S9 C67 S12 118.8(8)
C67 C68 S10 118.1(9)
C67 C68 S11 119.1(10)
S10 C68 S11 121.0(8)
C67 C68 S11A 131.3(9)
S10 C68 S11A 110.1(7)
S11 C68 S11A 23.0(3)
C17B N5 C9B 105.6(7)
C17B N5 C25B 105.4(7)
C9B N5 C25B 112.7(8)
C17B N5 C1B 115.0(7)
C9B N5 C1B 109.2(7)
C25B N5 C1B 108.9(7)
C2B C1B N5 114.9(7)
C2B C1B H1B1 108.5
N5 C1B H1B1 108.5
C2B C1B H1B2 108.5
N5 C1B H1B2 108.5
H1B1 C1B H1B2 107.5
C3B C2B C1B 117.9(7)
C3B C2B H2B1 107.8
C1B C2B H2B1 107.8
C3B C2B H2B2 107.8
C1B C2B H2B2 107.8
H2B1 C2B H2B2 107.2
C2B C3B C4B 120.1(7)
C2B C3B H3B1 107.3
C4B C3B H3B1 107.3
C2B C3B H3B2 107.3
C4B C3B H3B2 107.3
H3B1 C3B H3B2 106.9
C3B C4B C5B 115.7(7)
C3B C4B H4B1 108.3
C5B C4B H4B1 108.3
C3B C4B H4B2 108.3
C5B C4B H4B2 108.3
H4B1 C4B H4B2 107.4
C6B C5B C4B 118.2(7)
C6B C5B H5B1 107.8
C4B C5B H5B1 107.8
C6B C5B H5B2 107.8
C4B C5B H5B2 107.8
H5B1 C5B H5B2 107.1
C5B C6B C7B 120.9(10)
C5B C6B H6B1 107.1
C7B C6B H6B1 107.1
C5B C6B H6B2 107.1
C7B C6B H6B2 107.1
H6B1 C6B H6B2 106.8
C8B C7B C6B 117.6(9)
C8B C7B H7B1 107.9
C6B C7B H7B1 107.9
C8B C7B H7B2 107.9
C6B C7B H7B2 107.9
H7B1 C7B H7B2 107.2
C7B C8B H8B1 109.5
C7B C8B H8B2 109.5
H8B1 C8B H8B2 109.5
C7B C8B H8B3 109.5
H8B1 C8B H8B3 109.5
H8B2 C8B H8B3 109.5
N5 C9B C10B 120.1(8)
N5 C9B H9B1 107.3
C10B C9B H9B1 107.3
N5 C9B H9B2 107.3
C10B C9B H9B2 107.3
H9B1 C9B H9B2 106.9
C11B C10B C9B 114.4(7)
C11B C10B H10C 108.7
C9B C10B H10C 108.7
C11B C10B H10D 108.7
C9B C10B H10D 108.7
H10C C10B H10D 107.6
C12B C11B C10B 116.2(7)
C12B C11B H11E 108.2
C10B C11B H11E 108.2
C12B C11B H11D 108.2
C10B C11B H11D 108.2
H11E C11B H11D 107.4
C11B C12B C13B 116.2(7)
C11B C12B H12C 108.2
C13B C12B H12C 108.2
C11B C12B H12D 108.2
C13B C12B H12D 108.2
H12C C12B H12D 107.4
C14B C13B C12B 116.4(7)
C14B C13B H13C 108.2
C12B C13B H13C 108.2
C14B C13B H13D 108.2
C12B C13B H13D 108.2
H13C C13B H13D 107.3
C15B C14B C13B 116.8(8)
C15B C14B H14E 108.1
C13B C14B H14E 108.1
C15B C14B H14D 108.1
C13B C14B H14D 108.1
H14E C14B H14D 107.3
C14B C15B C16B 116.0(8)
C14B C15B H15A 108.3
C16B C15B H15A 108.3
C14B C15B H15B 108.3
C16B C15B H15B 108.3
H15A C15B H15B 107.4
C15B C16B H16D 109.5
C15B C16B H16E 109.5
H16D C16B H16E 109.5
C15B C16B H16F 109.5
H16D C16B H16F 109.5
H16E C16B H16F 109.5
N5 C17B C18B 118.2(8)
N5 C17B H17D 107.7
C18B C17B H17D 107.7
N5 C17B H17E 107.7
C18B C17B H17E 107.7
H17D C17B H17E 107.1
C17B C18B C19B 110.4(7)
C17B C18B H18A 109.6
C19B C18B H18A 109.6
C17B C18B H18B 109.6
C19B C18B H18B 109.6
H18A C18B H18B 108.1
C20B C19B C18B 114.8(7)
C20B C19B H19A 108.6
C18B C19B H19A 108.6
C20B C19B H19B 108.6
C18B C19B H19B 108.6
H19A C19B H19B 107.6
C19B C20B C21B 114.6(7)
C19B C20B H20A 108.6
C21B C20B H20A 108.6
C19B C20B H20B 108.6
C21B C20B H20B 108.6
H20A C20B H20B 107.6
C22B C21B C20B 116.8(7)
C22B C21B H21A 108.1
C20B C21B H21A 108.1
C22B C21B H21B 108.1
C20B C21B H21B 108.1
H21A C21B H21B 107.3
C21B C22B C23B 116.8(7)
C21B C22B H22A 108.1
C23B C22B H22A 108.1
C21B C22B H22B 108.1
C23B C22B H22B 108.1
H22A C22B H22B 107.3
C22B C23B C24B 116.2(7)
C22B C23B H23A 108.2
C24B C23B H23A 108.3
C22B C23B H23B 108.2
C24B C23B H23B 108.2
H23A C23B H23B 107.4
C23B C24B H24G 109.5
C23B C24B H24E 109.5
H24G C24B H24E 109.5
C23B C24B H24F 109.5
H24G C24B H24F 109.5
H24E C24B H24F 109.5
C26B C25B N5 122.4(9)
C26B C25B H25E 106.7
N5 C25B H25E 106.7
C26B C25B H25F 106.7
N5 C25B H25F 106.7
H25E C25B H25F 106.6
C25B C26B C27B 115.1(7)
C25B C26B H26G 108.5
C27B C26B H26G 108.5
C25B C26B H26H 108.5
C27B C26B H26H 108.5
H26G C26B H26H 107.5
C26B C27B C28B 116.1(7)
C26B C27B H27C 108.2
C28B C27B H27C 108.3
C26B C27B H27D 108.2
C28B C27B H27D 108.3
H27C C27B H27D 107.4
C29B C28B C27B 113.0(7)
C29B C28B H28C 109.0
C27B C28B H28C 109.0
C29B C28B H28D 109.0
C27B C28B H28D 109.0
H28C C28B H28D 107.8
C30B C29B C28B 118.3(7)
C30B C29B H29E 107.7
C28B C29B H29E 107.7
C30B C29B H29D 107.7
C28B C29B H29D 107.7
H29E C29B H29D 107.1
C29B C30B C31B 118.9(8)
C29B C30B H30A 107.6
C31B C30B H30A 107.6
C29B C30B H30B 107.6
C31B C30B H30B 107.6
H30A C30B H30B 107.0
C30B C31B C32B 117.1(9)
C30B C31B H31D 108.0
C32B C31B H31D 108.0
C30B C31B H31E 108.0
C32B C31B H31E 108.0
H31D C31B H31E 107.3
C31B C32B H32D 109.5
C31B C32B H32E 109.5
H32D C32B H32E 109.5
C31B C32B H32F 109.5
H32D C32B H32F 109.5
H32E C32B H32F 109.5
Cl4 C2C Cl5 112.7(7)
Cl4 C2C H2C1 109.1
Cl5 C2C H2C1 109.1
Cl4 C2C H2C2 109.1
Cl5 C2C H2C2 109.1
H2C1 C2C H2C2 107.8
Cl3 C1C Cl2 109.4(9)
Cl3 C1C H1C1 109.8
Cl2 C1C H1C1 109.8
Cl3 C1C H1C2 109.8
Cl2 C1C H1C2 109.8
H1C1 C1C H1C2 108.2
Cl3A C1CA Cl2A 109.4(14)
Cl3A C1CA H1C3 109.8
Cl2A C1CA H1C3 109.8
Cl3A C1CA H1C4 109.8
Cl2A C1CA H1C4 109.8
H1C3 C1CA H1C4 108.2
C18A C1A C5A 123.0(8)
C18A C1A C2A 120.3(7)
C5A C1A C2A 106.5(6)
C15A C2A C3A 121.1(9)
C15A C2A C1A 118.8(8)
C3A C2A C1A 108.7(8)
C12A C3A C2A 122.1(9)
C12A C3A C4A 118.5(9)
C2A C3A C4A 107.7(7)
C5A C4A C9A 119.9(10)
C5A C4A C3A 107.4(7)
C9A C4A C3A 117.0(9)
C4A C5A C1A 109.6(8)
C4A C5A C6A 118.5(10)
C1A C5A C6A 118.3(9)
C7A C6A C20A 109.4(15)
C7A C6A C5A 121.2(10)
C20A C6A C5A 118.5(9)
C57A C7A C6A 104.4(16)
C57A C7A C8A 125.5(17)
C6A C7A C8A 120.2(10)
C60A C8A C9A 111.7(17)
C60A C8A C7A 118.6(16)
C9A C8A C7A 118.9(10)
C10A C9A C8A 104.3(14)
C10A C9A C4A 124.2(10)
C8A C9A C4A 121.2(10)
C9A C10A C61A 108.2(16)
C9A C10A C11A 118.9(9)
C61A C10A C11A 120.8(16)
C12A C11A C70A 107.7(14)
C12A C11A C10A 117.3(10)
C70A C11A C10A 120.3(15)
C11A C12A C3A 124.1(10)
C11A C12A C13A 107.0(13)
C3A C12A C13A 116.5(8)
C31A C13A C14A 125.5(16)
C31A C13A C12A 107.0(14)
C14A C13A C12A 120.4(9)
C13A C14A C29A 122.4(13)
C13A C14A C15A 122.6(9)
C29A C14A C15A 106.9(6)
C2A C15A C16A 120.5(8)
C2A C15A C14A 117.0(8)
C16A C15A C14A 106.4(6)
C17A C16A C25A 118.8(7)
C17A C16A C15A 120.1(7)
C25A C16A C15A 109.2(6)
C16A C17A C21A 121.1(7)
C16A C17A C18A 119.1(7)
C21A C17A C18A 110.5(6)
C1A C18A C17A 121.2(8)
C1A C18A C19A 118.1(9)
C17A C18A C19A 103.9(6)
C22A C19A C20A 126.9(15)
C22A C19A C18A 110.0(6)
C20A C19A C18A 117.8(9)
C19A C20A C58A 117.8(17)
C19A C20A C6A 123.4(9)
C58A C20A C6A 105.6(16)
C17A C21A C23A 121.2(8)
C17A C21A C22A 105.4(6)
C23A C21A C22A 115.9(8)
C19A C22A C52A 121.3(15)
C19A C22A C21A 109.4(6)
C52A C22A C21A 119.8(8)
C51A C23A C21A 120.3(7)
C51A C23A C24A 120.3(7)
C21A C23A C24A 117.7(7)
C25A C24A C26A 117.4(7)
C25A C24A C23A 118.6(7)
C26A C24A C23A 117.1(7)
C24A C25A C16A 121.8(7)
C24A C25A C29A 121.9(7)
C16A C25A C29A 107.5(5)
C49A C26A C27A 109.1(6)
C49A C26A C24A 121.6(7)
C27A C26A C24A 118.8(7)
C28A C27A C26A 121.6(7)
C28A C27A C69A 119.8(8)
C26A C27A C69A 107.9(6)
C29A C28A C27A 118.7(8)
C29A C28A C30A 116.6(10)
C27A C28A C30A 118.6(8)
C28A C29A C14A 119.8(11)
C28A C29A C25A 119.0(7)
C14A C29A C25A 109.5(6)
C32A C30A C28A 121.0(8)
C32A C30A C31A 112.0(12)
C28A C30A C31A 119.5(12)
C13A C31A C70A 112.5(18)
C13A C31A C30A 116.1(15)
C70A C31A C30A 117.7(16)
C30A C32A C36A 120.2(9)
C30A C32A C33A 123.8(12)
C36A C32A C33A 106.0(11)
C35A C33A C34A 130.0(11)
C35A C33A C32A 100.1(12)
C34A C33A C32A 119.9(13)
C70A C34A C33A 114.8(17)
C70A C34A C62A 121.8(16)
C33A C34A C62A 114.3(9)
C33A C35A C37A 121.5(14)
C33A C35A C68A 115.7(10)
C37A C35A C68A 111.3(8)
C69A C36A C37A 119.8(13)
C69A C36A C32A 119.5(9)
C37A C36A C32A 111.2(12)
C38A C37A C35A 131.4(10)
C38A C37A C36A 115.5(15)
C35A C37A C36A 101.2(13)
C37A C38A C39A 124.3(16)
C37A C38A C41A 117.2(9)
C39A C38A C41A 107.2(6)
C40A C39A C38A 124.7(14)
C40A C39A C43A 119.2(8)
C38A C39A C43A 109.2(6)
C39A C40A C69A 114.4(13)
C39A C40A C49A 124.1(8)
C69A C40A C49A 106.9(5)
C42A C41A C67A 126.7(10)
C42A C41A C38A 105.6(6)
C67A C41A C38A 112.0(8)
C41A C42A C43A 114.3(6)
C41A C42A C44A 120.6(8)
C43A C42A C44A 116.6(7)
C47A C43A C42A 123.9(8)
C47A C43A C39A 116.0(7)
C42A C43A C39A 103.4(6)
C45A C44A C66A 110.1(7)
C45A C44A C42A 119.6(7)
C66A C44A C42A 113.2(8)
C44A C45A C46A 123.9(8)
C44A C45A C54A 108.9(7)
C46A C45A C54A 116.1(8)
C50A C46A C45A 122.0(9)
C50A C46A C47A 108.0(5)
C45A C46A C47A 116.0(7)
C43A C47A C48A 123.9(8)
C43A C47A C46A 119.5(7)
C48A C47A C46A 106.7(5)
C49A C48A C47A 120.3(7)
C49A C48A C51A 118.3(7)
C47A C48A C51A 109.6(6)
C26A C49A C48A 120.8(7)
C26A C49A C40A 107.3(6)
C48A C49A C40A 115.9(7)
C46A C50A C52A 122.6(9)
C46A C50A C51A 109.6(6)
C52A C50A C51A 117.2(8)
C23A C51A C48A 121.4(8)
C23A C51A C50A 119.2(8)
C48A C51A C50A 106.0(5)
C22A C52A C50A 122.2(8)
C22A C52A C53A 115.3(13)
C50A C52A C53A 115.9(8)
C54A C53A C58A 110.4(15)
C54A C53A C52A 121.7(9)
C58A C53A C52A 120.6(14)
C53A C54A C55A 121.8(13)
C53A C54A C45A 121.7(9)
C55A C54A C45A 106.3(6)
C56A C55A C54A 124.2(14)
C56A C55A C66A 113.3(14)
C54A C55A C66A 108.1(6)
C57A C56A C55A 111.5(17)
C57A C56A C59A 116.0(17)
C55A C56A C59A 125.9(16)
C58A C57A C7A 112.0(18)
C58A C57A C56A 119.3(19)
C7A C57A C56A 115.9(18)
C57A C58A C20A 108.0(18)
C57A C58A C53A 129.5(19)
C20A C58A C53A 117.3(16)
C64A C59A C60A 114(2)
C64A C59A C56A 112.3(18)
C60A C59A C56A 126.0(19)
C61A C60A C59A 130(2)
C61A C60A C8A 104.1(19)
C59A C60A C8A 117(2)
C60A C61A C10A 112(2)
C60A C61A C62A 123(2)
C10A C61A C62A 118.1(18)
C63A C62A C61A 115.4(16)
C63A C62A C34A 115.4(10)
C61A C62A C34A 119.7(15)
C68A C63A C62A 130.4(11)
C68A C63A C64A 101.3(14)
C62A C63A C64A 115.3(14)
C59A C64A C65A 125.0(19)
C59A C64A C63A 121.1(17)
C65A C64A C63A 103.1(15)
C66A C65A C64A 123.2(16)
C66A C65A C67A 120.0(9)
C64A C65A C67A 109.3(14)
C65A C66A C55A 120.1(13)
C65A C66A C44A 126.1(9)
C55A C66A C44A 105.7(6)
C68A C67A C41A 130.3(10)
C68A C67A C65A 104.2(13)
C41A C67A C65A 112.8(8)
C67A C68A C63A 121.7(15)
C67A C68A C35A 117.5(9)
C63A C68A C35A 113.9(9)
C36A C69A C40A 121.0(11)
C36A C69A C27A 120.8(8)
C40A C69A C27A 108.7(6)
C34A C70A C31A 130(2)
C34A C70A C11A 117.7(18)
C31A C70A C11A 105.1(17)

loop_
_geom_bond_atom_site_label_1
_geom_bond_atom_site_label_2
_geom_bond_distance
S1 C5 1.765(9)
S1 C3 1.780(10)
S2 C2 1.751(9)
S2 C5 1.777(11)
S3 C7 1.760(10)
S3 C6 1.783(10)
S4 C8 1.742(11)
S4 C6 1.768(10)
S5 C7 1.748(10)
S5 C9 1.845(8)
S6 C8 1.775(11)
S6 C12 1.836(8)
S7 C19 1.782(10)
S7 C22 1.784(12)
S8 C22 1.765(11)
S8 C20 1.778(9)
S9 C67 1.748(12)
S9 C23 1.782(12)
S10 C68 1.754(12)
S10 C23 1.761(12)
S12 C67 1.785(12)
S12 C27 1.847(8)
S13 C34 1.764(10)
S13 C37 1.779(9)
S14 C35 1.760(9)
S14 C37 1.767(9)
S15 C38 1.730(10)
S15 C40 1.790(10)
S16 C38 1.776(10)
S16 C39 1.781(11)
S17 C39 1.758(10)
S17 C41 1.841(8)
S18 C40 1.743(10)
S18 C44 1.845(9)
S19 C51 1.755(8)
S19 C54 1.775(10)
S20 C52 1.774(9)
S20 C54 1.784(9)
S21 C55 1.766(11)
S21 C56 1.801(10)
S22 C57 1.773(11)
S22 C55 1.779(10)
S23 C57 1.762(10)
S23 C61 1.857(7)
S24 C56 1.734(11)
S24 C58 1.830(8)
N1 C1 1.383(11)
N1 C4 1.394(11)
N1 H1 0.8800
N2 C18 1.385(12)
N2 C21 1.407(12)
N2 H2 0.8800
N3 C36 1.371(11)
N3 C33 1.401(11)
N3 H3 0.8800
N4 C50 1.384(11)
N4 C53 1.393(11)
N4 H4 0.8800
C1 C2 1.407(13)
C1 C15 1.527(12)
C2 C3 1.413(12)
C3 C4 1.356(12)
C4 C64 1.538(9)
C5 C6 1.326(13)
C7 C8 1.372(14)
C9 C10 1.486(8)
C9 H9A 0.9900
C9 H9B 0.9900
C10 C11 1.505(8)
C10 H10A 0.9900
C10 H10B 0.9900
C11 H11A 0.9800
C11 H11B 0.9800
C11 H11C 0.9800
C12 C13 1.511(8)
C12 H12A 0.9900
C12 H12B 0.9900
C13 C14 1.486(8)
C13 H13A 0.9900
C13 H13B 0.9900
C14 H14A 0.9800
C14 H14B 0.9800
C14 H14C 0.9800
C15 C18 1.502(14)
C15 C16 1.575(13)
C15 C17 1.587(13)
C16 H16A 0.9800
C16 H16B 0.9800
C16 H16C 0.9800
C17 H17A 0.9800
C17 H17B 0.9800
C17 H17C 0.9800
C18 C19 1.378(13)
C19 C20 1.438(14)
C20 C21 1.351(12)
C21 C30 1.547(13)
C22 C23 1.328(13)
S11 C68 1.755(12)
S11 C24 1.840(9)
C24 C25 1.500(9)
C24 H24A 0.9900
C24 H24B 0.9900
C25 C26 1.505(9)
C25 H25A 0.9900
C25 H25B 0.9900
C26 H26A 0.9800
C26 H26B 0.9800
C26 H26C 0.9800
S11A C24' 1.833(10)
S11A C68 1.942(13)
C24' C25' 1.493(9)
C24' H24C 0.9900
C24' H24D 0.9900
C25' C26' 1.492(9)
C25' H25C 0.9900
C25' H25D 0.9900
C26' H26D 0.9800
C26' H26E 0.9800
C26' H26F 0.9800
Cl1E C1E 1.67(2)
Cl2E C1E 1.67(2)
Cl2E H26E 1.5303
C1E H1E1 0.9900
C1E H1E2 0.9900
C27 C28 1.496(8)
C27 H27A 0.9900
C27 H27B 0.9900
C28 C29 1.500(8)
C28 H28A 0.9900
C28 H28B 0.9900
C29 H29A 0.9800
C29 H29B 0.9800
C29 H29C 0.9800
C30 C32 1.516(12)
C30 C33 1.520(12)
C30 C31 1.602(12)
C31 H31A 0.9800
C31 H31B 0.9800
C31 H31C 0.9800
C32 H32A 0.9800
C32 H32B 0.9800
C32 H32C 0.9800
C33 C34 1.380(13)
C34 C35 1.442(12)
C35 C36 1.385(12)
C36 C47 1.530(12)
C37 C38 1.368(13)
C39 C40 1.343(14)
C41 C42 1.498(8)
C41 H41A 0.9900
C41 H41B 0.9900
C42 C43 1.506(8)
C42 H42A 0.9900
C42 H42B 0.9900
C43 H43A 0.9800
C43 H43B 0.9800
C43 H43C 0.9800
C44 C45 1.490(9)
C45 C46 1.501(9)
C46 H46A 0.9800
C46 H46B 0.9800
C46 H46C 0.9800
C47 C48 1.539(12)
C47 C50 1.554(13)
C47 C49 1.562(12)
C48 H48A 0.9800
C48 H48B 0.9800
C48 H48C 0.9800
C49 H49A 0.9800
C49 H49B 0.9800
C49 H49C 0.9800
C50 C51 1.355(12)
C51 C52 1.443(12)
C52 C53 1.369(12)
C53 C64 1.519(9)
C54 C55 1.337(13)
C56 C57 1.345(15)
C58 C59 1.493(8)
C58 H58A 0.9900
C58 H58B 0.9900
C59 C60 1.511(9)
C59 H59A 0.9900
C59 H59B 0.9900
C60 H60A 0.9800
C60 H60B 0.9800
C60 H60C 0.9800
C61 C62 1.490(7)
C61 H61A 0.9900
C61 H61B 0.9900
C62 C63 1.493(8)
C62 H62A 0.9900
C62 H62B 0.9900
C63 H63A 0.9800
C63 H63B 0.9800
C63 H63C 0.9800
C64 C65 1.535(12)
C64 C66 1.565(13)
C65 H65A 0.9800
C65 H65B 0.9800
C65 H65C 0.9800
C66 H66A 0.9800
C66 H66B 0.9800
C66 H66C 0.9800
C67 C68 1.332(18)
N5 C17B 1.510(8)
N5 C9B 1.511(8)
N5 C25B 1.518(8)
N5 C1B 1.522(8)
C1B C2B 1.491(7)
C1B H1B1 0.9900
C1B H1B2 0.9900
C2B C3B 1.475(7)
C2B H2B1 0.9900
C2B H2B2 0.9900
C3B C4B 1.484(7)
C3B H3B1 0.9900
C3B H3B2 0.9900
C4B C5B 1.491(7)
C4B H4B1 0.9900
C4B H4B2 0.9900
C5B C6B 1.486(8)
C5B H5B1 0.9900
C5B H5B2 0.9900
C6B C7B 1.497(8)
C6B H6B1 0.9900
C6B H6B2 0.9900
C7B C8B 1.487(8)
C7B H7B1 0.9900
C7B H7B2 0.9900
C8B H8B1 0.9800
C8B H8B2 0.9800
C8B H8B3 0.9800
C9B C10B 1.511(7)
C9B H9B1 0.9900
C9B H9B2 0.9900
C10B C11B 1.501(8)
C10B H10C 0.9900
C10B H10D 0.9900
C11B C12B 1.497(7)
C11B H11E 0.9900
C11B H11D 0.9900
C12B C13B 1.499(7)
C12B H12C 0.9900
C12B H12D 0.9900
C13B C14B 1.498(7)
C13B H13C 0.9900
C13B H13D 0.9900
C14B C15B 1.495(8)
C14B H14E 0.9900
C14B H14D 0.9900
C15B C16B 1.500(8)
C15B H15A 0.9900
C15B H15B 0.9900
C16B H16D 0.9800
C16B H16E 0.9800
C16B H16F 0.9800
C17B C18B 1.512(8)
C17B H17D 0.9900
C17B H17E 0.9900
C18B C19B 1.528(8)
C18B H18A 0.9900
C18B H18B 0.9900
C19B C20B 1.487(8)
C19B H19A 0.9900
C19B H19B 0.9900
C20B C21B 1.507(7)
C20B H20A 0.9900
C20B H20B 0.9900
C21B C22B 1.484(7)
C21B H21A 0.9900
C21B H21B 0.9900
C22B C23B 1.497(8)
C22B H22A 0.9900
C22B H22B 0.9900
C23B C24B 1.499(8)
C23B H23A 0.9900
C23B H23B 0.9900
C24B H24G 0.9800
C24B H24E 0.9800
C24B H24F 0.9800
C25B C26B 1.485(8)
C25B H25E 0.9900
C25B H25F 0.9900
C26B C27B 1.495(8)
C26B H26G 0.9900
C26B H26H 0.9900
C27B C28B 1.512(8)
C27B H27C 0.9900
C27B H27D 0.9900
C28B C29B 1.511(7)
C28B H28C 0.9900
C28B H28D 0.9900
C29B C30B 1.469(7)
C29B H29E 0.9900
C29B H29D 0.9900
C30B C31B 1.482(8)
C30B H30A 0.9900
C30B H30B 0.9900
C31B C32B 1.497(8)
C31B H31D 0.9900
C31B H31E 0.9900
C32B H32D 0.9800
C32B H32E 0.9800
C32B H32F 0.9800
C2C Cl4 1.743(12)
C2C Cl5 1.756(13)
C2C H2C1 0.9900
C2C H2C2 0.9900
Cl3 C1C 1.759(12)
Cl2 C1C 1.765(12)
C1C H1C1 0.9900
C1C H1C2 0.9900
Cl3A C1CA 1.763(15)
Cl2A C1CA 1.763(15)
C1CA H1C3 0.9900
C1CA H1C4 0.9900
C1A C18A 1.376(13)
C1A C5A 1.438(14)
C1A C2A 1.468(14)
C2A C15A 1.403(12)
C2A C3A 1.427(11)
C3A C12A 1.405(15)
C3A C4A 1.466(13)
C4A C5A 1.430(12)
C4A C9A 1.433(15)
C5A C6A 1.442(15)
C6A C7A 1.394(18)
C6A C20A 1.428(18)
C7A C57A 1.39(2)
C7A C8A 1.45(2)
C8A C60A 1.40(2)
C8A C9A 1.403(18)
C9A C10A 1.361(18)
C10A C61A 1.40(2)
C10A C11A 1.490(19)
C11A C12A 1.395(17)
C11A C70A 1.47(2)
C12A C13A 1.511(17)
C13A C31A 1.31(2)
C13A C14A 1.335(16)
C14A C29A 1.427(13)
C14A C15A 1.482(14)
C15A C16A 1.453(11)
C16A C17A 1.405(12)
C16A C25A 1.428(10)
C17A C21A 1.421(10)
C17A C18A 1.452(11)
C18A C19A 1.511(13)
C19A C22A 1.339(14)
C19A C20A 1.372(17)
C20A C58A 1.39(2)
C21A C23A 1.427(11)
C21A C22A 1.508(13)
C22A C52A 1.380(13)
C23A C51A 1.408(11)
C23A C24A 1.475(11)
C24A C25A 1.426(10)
C24A C26A 1.441(10)
C25A C29A 1.441(12)
C26A C49A 1.423(10)
C26A C27A 1.439(11)
C27A C28A 1.423(11)
C27A C69A 1.446(11)
C28A C29A 1.414(12)
C28A C30A 1.469(14)
C30A C32A 1.373(16)
C30A C31A 1.55(2)
C31A C70A 1.44(2)
C32A C36A 1.467(16)
C32A C33A 1.573(17)
C33A C35A 1.358(16)
C33A C34A 1.387(18)
C34A C70A 1.33(2)
C34A C62A 1.548(19)
C35A C37A 1.425(17)
C35A C68A 1.568(16)
C36A C69A 1.394(14)
C36A C37A 1.445(16)
C37A C38A 1.304(15)
C38A C39A 1.360(14)
C38A C41A 1.569(13)
C39A C40A 1.324(13)
C39A C43A 1.549(13)
C40A C69A 1.434(13)
C40A C49A 1.494(13)
C41A C42A 1.353(11)
C41A C67A 1.420(14)
C42A C43A 1.427(11)
C42A C44A 1.488(12)
C43A C47A 1.379(11)
C44A C45A 1.378(11)
C44A C66A 1.474(13)
C45A C46A 1.440(11)
C45A C54A 1.487(13)
C46A C50A 1.394(11)
C46A C47A 1.499(11)
C47A C48A 1.435(11)
C48A C49A 1.427(11)
C48A C51A 1.449(11)
C50A C52A 1.433(13)
C50A C51A 1.486(11)
C52A C53A 1.493(17)
C53A C54A 1.364(17)
C53A C58A 1.47(2)
C54A C55A 1.461(16)
C55A C56A 1.44(2)
C55A C66A 1.467(17)
C56A C57A 1.44(2)
C56A C59A 1.51(2)
C57A C58A 1.35(2)
C59A C64A 1.29(2)
C59A C60A 1.33(2)
C60A C61A 1.32(2)
C61A C62A 1.41(2)
C62A C63A 1.381(18)
C63A C68A 1.362(17)
C63A C64A 1.68(2)
C64A C65A 1.45(2)
C65A C66A 1.321(16)
C65A C67A 1.551(17)
C67A C68A 1.323(15)

loop_
_geom_torsion_atom_site_label_1
_geom_torsion_atom_site_label_2
_geom_torsion_atom_site_label_3
_geom_torsion_atom_site_label_4
_geom_torsion
C4 N1 C1 C2 -1.1(10)
C4 N1 C1 C15 -179.9(8)
N1 C1 C2 C3 0.6(10)
C15 C1 C2 C3 179.3(9)
N1 C1 C2 S2 -177.8(7)
C15 C1 C2 S2 0.8(16)
C5 S2 C2 C1 -176.5(9)
C5 S2 C2 C3 5.2(8)
C1 C2 C3 C4 0.1(10)
S2 C2 C3 C4 178.8(6)
C1 C2 C3 S1 -176.9(6)
S2 C2 C3 S1 1.9(9)
C5 S1 C3 C4 176.1(9)
C5 S1 C3 C2 -7.9(7)
C2 C3 C4 N1 -0.8(10)
S1 C3 C4 N1 175.4(7)
C2 C3 C4 C64 -178.4(7)
S1 C3 C4 C64 -2.3(15)
C1 N1 C4 C3 1.2(10)
C1 N1 C4 C64 179.2(6)
C3 S1 C5 C6 -167.3(8)
C3 S1 C5 S2 11.6(6)
C2 S2 C5 C6 168.2(8)
C2 S2 C5 S1 -10.7(6)
S1 C5 C6 S4 3.4(12)
S2 C5 C6 S4 -175.4(5)
S1 C5 C6 S3 -174.3(5)
S2 C5 C6 S3 6.9(12)
C8 S4 C6 C5 -173.2(9)
C8 S4 C6 S3 4.8(6)
C7 S3 C6 C5 173.4(9)
C7 S3 C6 S4 -4.5(6)
C9 S5 C7 C8 82.9(10)
C9 S5 C7 S3 -101.4(7)
C6 S3 C7 C8 2.4(9)
C6 S3 C7 S5 -173.6(6)
S5 C7 C8 S4 176.4(6)
S3 C7 C8 S4 0.6(12)
S5 C7 C8 S6 0.7(14)
S3 C7 C8 S6 -175.0(6)
C6 S4 C8 C7 -3.3(10)
C6 S4 C8 S6 172.4(6)
C12 S6 C8 C7 -166.5(9)
C12 S6 C8 S4 17.9(8)
C7 S5 C9 C10 73.9(12)
S5 C9 C10 C11 -178.8(11)
C8 S6 C12 C13 -171.4(8)
S6 C12 C13 C14 -175.6(9)
N1 C1 C15 C18 -77.3(11)
C2 C1 C15 C18 104.2(11)
N1 C1 C15 C16 160.5(8)
C2 C1 C15 C16 -17.9(14)
N1 C1 C15 C17 44.2(12)
C2 C1 C15 C17 -134.2(10)
C21 N2 C18 C19 -0.1(10)
C21 N2 C18 C15 176.5(8)
C1 C15 C18 C19 -115.0(11)
C16 C15 C18 C19 6.7(15)
C17 C15 C18 C19 124.3(11)
C1 C15 C18 N2 69.3(11)
C16 C15 C18 N2 -169.0(8)
C17 C15 C18 N2 -51.3(11)
N2 C18 C19 C20 0.3(11)
C15 C18 C19 C20 -175.8(9)
N2 C18 C19 S7 176.5(8)
C15 C18 C19 S7 0.4(18)
C22 S7 C19 C18 174.8(11)
C22 S7 C19 C20 -9.2(8)
C18 C19 C20 C21 -0.4(11)
S7 C19 C20 C21 -177.5(7)
C18 C19 C20 S8 176.0(7)
S7 C19 C20 S8 -1.1(10)
C22 S8 C20 C21 -174.0(11)
C22 S8 C20 C19 10.8(8)
C19 C20 C21 N2 0.4(10)
S8 C20 C21 N2 -175.0(8)
C19 C20 C21 C30 174.7(9)
S8 C20 C21 C30 -0.7(17)
C18 N2 C21 C20 -0.2(10)
C18 N2 C21 C30 -175.3(8)
C20 S8 C22 C23 166.4(9)
C20 S8 C22 S7 -17.4(6)
C19 S7 C22 C23 -166.8(9)
C19 S7 C22 S8 16.9(6)
S8 C22 C23 S10 175.8(6)
S7 C22 C23 S10 -0.3(13)
S8 C22 C23 S9 -3.9(13)
S7 C22 C23 S9 -180.0(5)
C68 S10 C23 C22 167.0(9)
C68 S10 C23 S9 -13.3(5)
C67 S9 C23 C22 -166.1(8)
C67 S9 C23 S10 14.2(5)
C68 S11 C24 C25 66.1(16)
S11 C24 C25 C26 169.8(18)
C68 S11A C24' C25' -83(2)
S11A C24' C25' C26' -95(3)
C67 S12 C27 C28 -175.7(9)
S12 C27 C28 C29 -167.1(11)
C20 C21 C30 C32 -2.4(14)
N2 C21 C30 C32 171.3(8)
C20 C21 C30 C33 119.0(11)
N2 C21 C30 C33 -67.3(11)
C20 C21 C30 C31 -118.7(11)
N2 C21 C30 C31 54.9(10)
C36 N3 C33 C34 -0.4(10)
C36 N3 C33 C30 177.2(8)
C32 C30 C33 C34 1.6(14)
C21 C30 C33 C34 -119.7(11)
C31 C30 C33 C34 119.0(11)
C32 C30 C33 N3 -175.3(8)
C21 C30 C33 N3 63.4(11)
C31 C30 C33 N3 -57.9(11)
N3 C33 C34 C35 0.7(10)
C30 C33 C34 C35 -176.6(9)
N3 C33 C34 S13 175.9(8)
C30 C33 C34 S13 -1.4(17)
C37 S13 C34 C33 173.0(10)
C37 S13 C34 C35 -12.2(8)
C33 C34 C35 C36 -0.9(11)
S13 C34 C35 C36 -177.1(6)
C33 C34 C35 S14 177.1(6)
S13 C34 C35 S14 1.0(10)
C37 S14 C35 C36 -171.8(10)
C37 S14 C35 C34 10.9(8)
C33 N3 C36 C35 -0.2(10)
C33 N3 C36 C47 -174.0(8)
C34 C35 C36 N3 0.6(10)
S14 C35 C36 N3 -176.8(8)
C34 C35 C36 C47 173.6(9)
S14 C35 C36 C47 -3.8(16)
C35 S14 C37 C38 160.5(9)
C35 S14 C37 S13 -19.6(6)
C34 S13 C37 C38 -160.2(9)
C34 S13 C37 S14 20.0(6)
S14 C37 C38 S15 1.1(13)
S13 C37 C38 S15 -178.7(5)
S14 C37 C38 S16 178.7(5)
S13 C37 C38 S16 -1.1(12)
C40 S15 C38 C37 -162.2(9)
C40 S15 C38 S16 20.0(6)
C39 S16 C38 C37 164.2(9)
C39 S16 C38 S15 -18.0(6)
C41 S17 C39 C40 -123.6(11)
C41 S17 C39 S16 61.6(8)
C38 S16 C39 C40 7.9(10)
C38 S16 C39 S17 -176.9(6)
S17 C39 C40 S18 -4.9(16)
S16 C39 C40 S18 169.8(6)
S17 C39 C40 S15 -170.1(6)
S16 C39 C40 S15 4.6(12)
C44 S18 C40 C39 134.3(11)
C44 S18 C40 S15 -60.8(8)
C38 S15 C40 C39 -14.8(9)
C38 S15 C40 S18 178.8(7)
C39 S17 C41 C42 -166.6(10)
S17 C41 C42 C43 -175.2(11)
C40 S18 C44 C45 140.4(14)
S18 C44 C45 C46 176.9(13)
N3 C36 C47 C48 54.7(11)
C35 C36 C47 C48 -117.4(10)
N3 C36 C47 C50 -69.2(10)
C35 C36 C47 C50 118.7(10)
N3 C36 C47 C49 171.5(8)
C35 C36 C47 C49 -0.6(13)
C53 N4 C50 C51 1.7(9)
C53 N4 C50 C47 176.0(7)
C36 C47 C50 C51 -113.6(10)
C48 C47 C50 C51 122.2(10)
C49 C47 C50 C51 6.1(13)
C36 C47 C50 N4 73.7(10)
C48 C47 C50 N4 -50.4(10)
C49 C47 C50 N4 -166.6(7)
N4 C50 C51 C52 -2.3(9)
C47 C50 C51 C52 -175.6(8)
N4 C50 C51 S19 173.6(7)
C47 C50 C51 S19 0.3(16)
C54 S19 C51 C50 177.0(9)
C54 S19 C51 C52 -7.4(7)
C50 C51 C52 C53 2.2(10)
S19 C51 C52 C53 -174.7(6)
C50 C51 C52 S20 177.5(6)
S19 C51 C52 S20 0.6(9)
C54 S20 C52 C53 -179.7(9)
C54 S20 C52 C51 6.5(7)
C51 C52 C53 N4 -1.1(9)
S20 C52 C53 N4 -175.2(7)
C51 C52 C53 C64 173.6(7)
S20 C52 C53 C64 -0.5(15)
C50 N4 C53 C52 -0.3(9)
C50 N4 C53 C64 -175.9(6)
C51 S19 C54 C55 -170.7(8)
C51 S19 C54 S20 11.9(6)
C52 S20 C54 C55 171.0(8)
C52 S20 C54 S19 -11.6(6)
S19 C54 C55 S21 -175.1(5)
S20 C54 C55 S21 2.1(12)
S19 C54 C55 S22 1.1(12)
S20 C54 C55 S22 178.2(5)
C56 S21 C55 C54 -172.2(9)
C56 S21 C55 S22 11.4(6)
C57 S22 C55 C54 171.1(8)
C57 S22 C55 S21 -12.4(6)
C58 S24 C56 C57 137.2(9)
C58 S24 C56 S21 -52.4(7)
C55 S21 C56 C57 -5.5(8)
C55 S21 C56 S24 -176.8(6)
S24 C56 C57 S23 -4.2(14)
S21 C56 C57 S23 -174.7(5)
S24 C56 C57 S22 168.1(5)
S21 C56 C57 S22 -2.4(11)
C61 S23 C57 C56 -114.7(9)
C61 S23 C57 S22 72.9(5)
C55 S22 C57 C56 9.0(8)
C55 S22 C57 S23 -178.0(6)
C56 S24 C58 C59 -71.7(11)
S24 C58 C59 C60 -173.8(13)
C57 S23 C61 C62 87.9(7)
S23 C61 C62 C63 60.4(12)
C52 C53 C64 C65 -123.9(8)
N4 C53 C64 C65 50.1(7)
C52 C53 C64 C4 112.1(9)
N4 C53 C64 C4 -73.9(8)
C52 C53 C64 C66 -6.0(10)
N4 C53 C64 C66 168.0(6)
C3 C4 C64 C53 -104.3(10)
N1 C4 C64 C53 78.4(8)
C3 C4 C64 C65 131.9(9)
N1 C4 C64 C65 -45.5(7)
C3 C4 C64 C66 15.1(10)
N1 C4 C64 C66 -162.3(6)
C23 S9 C67 C68 -9.9(10)
C23 S9 C67 S12 171.7(6)
C27 S12 C67 C68 -177.3(11)
C27 S12 C67 S9 1.0(7)
S9 C67 C68 S10 2.1(15)
S12 C67 C68 S10 -179.5(6)
S9 C67 C68 S11 -162.8(6)
S12 C67 C68 S11 15.5(16)
S9 C67 C68 S11A 173.2(7)
S12 C67 C68 S11A -8.5(19)
C23 S10 C68 C67 7.0(11)
C23 S10 C68 S11 171.7(7)
C23 S10 C68 S11A -165.8(5)
C24 S11 C68 C67 -124.6(11)
C24 S11 C68 S10 70.9(8)
C24 S11 C68 S11A 3.9(12)
C24' S11A C68 C67 -95.6(13)
C24' S11A C68 S10 76.0(10)
C24' S11A C68 S11 -161.2(18)
C17B N5 C1B C2B -58.2(12)
C9B N5 C1B C2B 60.3(11)
C25B N5 C1B C2B -176.3(10)
N5 C1B C2B C3B 165.0(9)
C1B C2B C3B C4B 52.5(16)
C2B C3B C4B C5B 174.9(10)
C3B C4B C5B C6B -177.6(11)
C4B C5B C6B C7B -174.5(12)
C5B C6B C7B C8B -55(2)
C17B N5 C9B C10B -57.2(11)
C25B N5 C9B C10B 57.4(11)
C1B N5 C9B C10B 178.6(9)
N5 C9B C10B C11B 172.2(9)
C9B C10B C11B C12B -170.8(9)
C10B C11B C12B C13B 173.4(10)
C11B C12B C13B C14B -176.4(10)
C12B C13B C14B C15B -177.7(11)
C13B C14B C15B C16B -169.7(12)
C9B N5 C17B C18B -162.7(9)
C25B N5 C17B C18B 77.8(11)
C1B N5 C17B C18B -42.2(12)
N5 C17B C18B C19B -171.7(9)
C17B C18B C19B C20B -162.8(11)
C18B C19B C20B C21B -175.3(10)
C19B C20B C21B C22B -74.5(13)
C20B C21B C22B C23B -73.2(13)
C21B C22B C23B C24B -176.6(10)
C17B N5 C25B C26B 180.0(12)
C9B N5 C25B C26B 65.2(14)
C1B N5 C25B C26B -56.1(15)
N5 C25B C26B C27B 178.6(10)
C25B C26B C27B C28B -69.6(15)
C26B C27B C28B C29B -166.7(10)
C27B C28B C29B C30B 162.8(12)
C28B C29B C30B C31B 62(2)
C29B C30B C31B C32B -178.3(14)
C18A C1A C2A C15A -0.5(17)
C5A C1A C2A C15A 145.6(12)
C18A C1A C2A C3A -144.5(13)
C5A C1A C2A C3A 1.5(14)
C15A C2A C3A C12A -3(2)
C1A C2A C3A C12A 139.8(13)
C15A C2A C3A C4A -145.4(13)
C1A C2A C3A C4A -2.4(15)
C12A C3A C4A C5A -141.5(13)
C2A C3A C4A C5A 2.3(16)
C12A C3A C4A C9A -3.3(18)
C2A C3A C4A C9A 140.5(12)
C9A C4A C5A C1A -138.2(13)
C3A C4A C5A C1A -1.3(17)
C9A C4A C5A C6A 2(2)
C3A C4A C5A C6A 138.8(14)
C18A C1A C5A C4A 144.9(13)
C2A C1A C5A C4A -0.1(15)
C18A C1A C5A C6A 4.6(19)
C2A C1A C5A C6A -140.3(13)
C4A C5A C6A C7A 0(2)
C1A C5A C6A C7A 137.0(15)
C4A C5A C6A C20A -140.2(17)
C1A C5A C6A C20A -3(2)
C20A C6A C7A C57A -6(2)
C5A C6A C7A C57A -149.3(16)
C20A C6A C7A C8A 141.9(17)
C5A C6A C7A C8A -2(3)
C57A C7A C8A C60A 0(3)
C6A C7A C8A C60A -140.4(18)
C57A C7A C8A C9A 141.1(18)
C6A C7A C8A C9A 1(3)
C60A C8A C9A C10A -1.1(19)
C7A C8A C9A C10A -144.9(17)
C60A C8A C9A C4A 145.2(15)
C7A C8A C9A C4A 1(3)
C5A C4A C9A C10A 136.7(17)
C3A C4A C9A C10A 4(2)
C5A C4A C9A C8A -3(2)
C3A C4A C9A C8A -135.7(15)
C8A C9A C10A C61A 0.9(18)
C4A C9A C10A C61A -144.2(15)
C8A C9A C10A C11A 143.7(15)
C4A C9A C10A C11A -1(3)
C9A C10A C11A C12A -2(3)
C61A C10A C11A C12A 136.4(16)
C9A C10A C11A C70A -135.9(17)
C61A C10A C11A C70A 2(2)
C70A C11A C12A C3A 141.6(15)
C10A C11A C12A C3A 2(2)
C70A C11A C12A C13A 1.2(16)
C10A C11A C12A C13A -138.3(14)
C2A C3A C12A C11A -138.0(15)
C4A C3A C12A C11A 0(2)
C2A C3A C12A C13A -1(2)
C4A C3A C12A C13A 137.5(13)
C11A C12A C13A C31A -6.0(18)
C3A C12A C13A C31A -149.9(14)
C11A C12A C13A C14A 146.2(16)
C3A C12A C13A C14A 2(2)
C31A C13A C14A C29A 2(3)
C12A C13A C14A C29A -144.3(14)
C31A C13A C14A C15A 147.1(15)
C12A C13A C14A C15A 0(2)
C3A C2A C15A C16A 137.6(13)
C1A C2A C15A C16A -2.0(17)
C3A C2A C15A C14A 5.7(18)
C1A C2A C15A C14A -133.8(11)
C13A C14A C15A C2A -4(2)
C29A C14A C15A C2A 145.0(12)
C13A C14A C15A C16A -142.3(15)
C29A C14A C15A C16A 7.0(15)
C2A C15A C16A C17A 2.0(17)
C14A C15A C16A C17A 138.2(11)
C2A C15A C16A C25A -140.3(11)
C14A C15A C16A C25A -4.1(13)
C25A C16A C17A C21A -4.4(16)
C15A C16A C17A C21A -143.1(10)
C25A C16A C17A C18A 139.1(10)
C15A C16A C17A C18A 0.4(16)
C5A C1A C18A C17A -137.5(12)
C2A C1A C18A C17A 2.9(18)
C5A C1A C18A C19A -7.6(18)
C2A C1A C18A C19A 132.8(12)
C16A C17A C18A C1A -2.9(18)
C21A C17A C18A C1A 144.1(12)
C16A C17A C18A C19A -138.7(12)
C21A C17A C18A C19A 8.3(15)
C1A C18A C19A C22A -146.4(15)
C17A C18A C19A C22A -9.0(19)
C1A C18A C19A C20A 10(2)
C17A C18A C19A C20A 147.1(17)
C22A C19A C20A C58A 7(3)
C18A C19A C20A C58A -144.6(15)
C22A C19A C20A C6A 142(2)
C18A C19A C20A C6A -9(3)
C7A C6A C20A C19A -139(2)
C5A C6A C20A C19A 6(3)
C7A C6A C20A C58A 1(2)
C5A C6A C20A C58A 146.2(15)
C16A C17A C21A C23A 7.1(17)
C18A C17A C21A C23A -139.2(12)
C16A C17A C21A C22A 141.3(12)
C18A C17A C21A C22A -5.0(15)
C20A C19A C22A C52A -1(3)
C18A C19A C22A C52A 152.3(14)
C20A C19A C22A C21A -147.1(17)
C18A C19A C22A C21A 6(2)
C17A C21A C22A C19A -0.9(18)
C23A C21A C22A C19A 136.1(15)
C17A C21A C22A C52A -147.6(16)
C23A C21A C22A C52A -11(2)
C17A C21A C23A C51A 156.0(11)
C22A C21A C23A C51A 26.2(19)
C17A C21A C23A C24A -9.4(18)
C22A C21A C23A C24A -139.2(12)
C51A C23A C24A C25A -156.1(13)
C21A C23A C24A C25A 9.3(18)
C51A C23A C24A C26A -5.9(18)
C21A C23A C24A C26A 159.4(12)
C26A C24A C25A C16A -157.2(10)
C23A C24A C25A C16A -7.1(17)
C26A C24A C25A C29A -14.0(17)
C23A C24A C25A C29A 136.1(12)
C17A C16A C25A C24A 4.6(16)
C15A C16A C25A C24A 147.4(11)
C17A C16A C25A C29A -143.2(10)
C15A C16A C25A C29A -0.4(13)
C25A C24A C26A C49A 156.0(10)
C23A C24A C26A C49A 5.5(17)
C25A C24A C26A C27A 15.1(16)
C23A C24A C26A C27A -135.4(11)
C49A C26A C27A C28A -148.5(10)
C24A C26A C27A C28A -3.1(16)
C49A C26A C27A C69A -4.2(13)
C24A C26A C27A C69A 141.1(11)
C26A C27A C28A C29A -10.6(17)
C69A C27A C28A C29A -150.8(11)
C26A C27A C28A C30A 140.9(11)
C69A C27A C28A C30A 0.7(15)
C27A C28A C29A C14A 151.3(11)
C30A C28A C29A C14A -0.8(16)
C27A C28A C29A C25A 11.9(18)
C30A C28A C29A C25A -140.1(11)
C13A C14A C29A C28A -1(2)
C15A C14A C29A C28A -150.2(11)
C13A C14A C29A C25A 141.9(13)
C15A C14A C29A C25A -7.4(16)
C24A C25A C29A C28A 0.4(18)
C16A C25A C29A C28A 148.1(12)
C24A C25A C29A C14A -142.8(12)
C16A C25A C29A C14A 4.9(15)
C29A C28A C30A C32A 148.5(12)
C27A C28A C30A C32A -3.7(18)
C29A C28A C30A C31A 1.1(16)
C27A C28A C30A C31A -151.0(11)
C14A C13A C31A C70A -141.8(17)
C12A C13A C31A C70A 8.6(19)
C14A C13A C31A C30A -2(2)
C12A C13A C31A C30A 148.4(12)
C32A C30A C31A C13A -149.9(15)
C28A C30A C31A C13A 0(2)
C32A C30A C31A C70A -12.2(19)
C28A C30A C31A C70A 137.8(14)
C28A C30A C32A C36A 4(2)
C31A C30A C32A C36A 153.3(13)
C28A C30A C32A C33A -137.0(12)
C31A C30A C32A C33A 12.6(18)
C30A C32A C33A C35A 146.5(13)
C36A C32A C33A C35A 1.2(15)
C30A C32A C33A C34A -2(2)
C36A C32A C33A C34A -147.7(13)
C35A C33A C34A C70A -147.4(18)
C32A C33A C34A C70A -9(2)
C35A C33A C34A C62A 0(3)
C32A C33A C34A C62A 138.6(13)
C34A C33A C35A C37A 142.5(17)
C32A C33A C35A C37A -1.7(18)
C34A C33A C35A C68A 2(3)
C32A C33A C35A C68A -142.0(13)
C30A C32A C36A C69A -1(2)
C33A C32A C36A C69A 145.9(13)
C30A C32A C36A C37A -147.2(14)
C33A C32A C36A C37A -0.4(16)
C33A C35A C37A C38A -138(2)
C68A C35A C37A C38A 4(3)
C33A C35A C37A C36A 1.5(19)
C68A C35A C37A C36A 143.3(13)
C69A C36A C37A C38A 1(2)
C32A C36A C37A C38A 146.7(13)
C69A C36A C37A C35A -146.7(13)
C32A C36A C37A C35A -0.5(16)
C35A C37A C38A C39A 132.3(18)
C36A C37A C38A C39A -3(2)
C35A C37A C38A C41A -7(3)
C36A C37A C38A C41A -141.6(13)
C37A C38A C39A C40A 6(2)
C41A C38A C39A C40A 148.0(13)
C37A C38A C39A C43A -144.7(13)
C41A C38A C39A C43A -2.4(17)
C38A C39A C40A C69A -6(2)
C43A C39A C40A C69A 142.0(11)
C38A C39A C40A C49A -139.6(13)
C43A C39A C40A C49A 8(2)
C37A C38A C41A C42A 144.8(16)
C39A C38A C41A C42A -0.5(17)
C37A C38A C41A C67A 3.3(19)
C39A C38A C41A C67A -142.0(14)
C67A C41A C42A C43A 137.6(13)
C38A C41A C42A C43A 3.7(15)
C67A C41A C42A C44A -9.2(19)
C38A C41A C42A C44A -143.2(11)
C41A C42A C43A C47A -139.6(12)
C44A C42A C43A C47A 8.6(16)
C41A C42A C43A C39A -5.0(14)
C44A C42A C43A C39A 143.2(10)
C40A C39A C43A C47A -9.0(19)
C38A C39A C43A C47A 143.3(13)
C40A C39A C43A C42A -147.9(15)
C38A C39A C43A C42A 4.4(16)
C41A C42A C44A C45A 139.3(12)
C43A C42A C44A C45A -6.8(16)
C41A C42A C44A C66A 6.9(15)
C43A C42A C44A C66A -139.2(10)
C66A C44A C45A C46A 137.3(12)
C42A C44A C45A C46A 3.5(18)
C66A C44A C45A C54A -4.9(14)
C42A C44A C45A C54A -138.6(11)
C44A C45A C46A C50A -136.7(12)
C54A C45A C46A C50A 3.1(16)
C44A C45A C46A C47A -1.3(17)
C54A C45A C46A C47A 138.4(10)
C42A C43A C47A C48A 134.3(11)
C39A C43A C47A C48A 4.6(16)
C42A C43A C47A C46A -6.7(17)
C39A C43A C47A C46A -136.4(10)
C50A C46A C47A C43A 143.9(11)
C45A C46A C47A C43A 2.7(16)
C50A C46A C47A C48A -3.0(14)
C45A C46A C47A C48A -144.2(11)
C43A C47A C48A C49A 0.7(16)
C46A C47A C48A C49A 145.8(10)
C43A C47A C48A C51A -141.8(11)
C46A C47A C48A C51A 3.4(13)
C27A C26A C49A C48A 139.1(10)
C24A C26A C49A C48A -5.1(16)
C27A C26A C49A C40A 3.2(13)
C24A C26A C49A C40A -141.0(11)
C47A C48A C49A C26A -134.4(10)
C51A C48A C49A C26A 4.8(15)
C47A C48A C49A C40A -2.1(15)
C51A C48A C49A C40A 137.2(10)
C39A C40A C49A C26A 135.7(16)
C69A C40A C49A C26A -1.0(14)
C39A C40A C49A C48A -2.7(19)
C69A C40A C49A C48A -139.3(11)
C45A C46A C50A C52A -3.4(19)
C47A C46A C50A C52A -141.8(12)
C45A C46A C50A C51A 139.9(11)
C47A C46A C50A C51A 1.6(15)
C21A C23A C51A C48A -158.9(11)
C24A C23A C51A C48A 6.1(19)
C21A C23A C51A C50A -23.6(19)
C24A C23A C51A C50A 141.4(12)
C49A C48A C51A C23A -5.4(17)
C47A C48A C51A C23A 137.9(12)
C49A C48A C51A C50A -145.7(10)
C47A C48A C51A C50A -2.4(14)
C46A C50A C51A C23A -140.9(12)
C52A C50A C51A C23A 4.7(18)
C46A C50A C51A C48A 0.5(15)
C52A C50A C51A C48A 146.0(12)
C19A C22A C52A C50A -150.4(15)
C21A C22A C52A C50A -8(3)
C19A C22A C52A C53A 0(2)
C21A C22A C52A C53A 142.5(14)
C46A C50A C52A C22A 151.6(15)
C51A C50A C52A C22A 11(2)
C46A C50A C52A C53A 2(2)
C51A C50A C52A C53A -139.3(13)
C22A C52A C53A C54A -151.6(16)
C50A C52A C53A C54A 1(2)
C22A C52A C53A C58A -4(2)
C50A C52A C53A C58A 147.7(14)
C58A C53A C54A C55A -10(2)
C52A C53A C54A C55A 139.7(16)
C58A C53A C54A C45A -150.8(13)
C52A C53A C54A C45A -1(2)
C44A C45A C54A C53A 144.4(15)
C46A C45A C54A C53A -1(2)
C44A C45A C54A C55A -1.3(15)
C46A C45A C54A C55A -146.7(11)
C53A C54A C55A C56A -2(2)
C45A C54A C55A C56A 143.3(14)
C53A C54A C55A C66A -138.8(14)
C45A C54A C55A C66A 6.8(16)
C54A C55A C56A C57A 17(2)
C66A C55A C56A C57A 151.3(13)
C54A C55A C56A C59A -133.3(16)
C66A C55A C56A C59A 1(2)
C6A C7A C57A C58A 8(2)
C8A C7A C57A C58A -137.0(18)
C6A C7A C57A C56A 149.7(15)
C8A C7A C57A C56A 4(3)
C55A C56A C57A C58A -18(2)
C59A C56A C57A C58A 135.6(17)
C55A C56A C57A C7A -156.2(15)
C59A C56A C57A C7A -3(2)
C7A C57A C58A C20A -8(2)
C56A C57A C58A C20A -147.6(16)
C7A C57A C58A C53A 145.8(18)
C56A C57A C58A C53A 6(3)
C19A C20A C58A C57A 146.2(16)
C6A C20A C58A C57A 4(2)
C19A C20A C58A C53A -11(2)
C6A C20A C58A C53A -153.4(15)
C54A C53A C58A C57A 9(3)
C52A C53A C58A C57A -141.2(18)
C54A C53A C58A C20A 160.6(16)
C52A C53A C58A C20A 10(2)
C57A C56A C59A C64A -151.3(16)
C55A C56A C59A C64A -2(2)
C57A C56A C59A C60A -3(2)
C55A C56A C59A C60A 145.9(18)
C64A C59A C60A C61A 13(3)
C56A C59A C60A C61A -134(2)
C64A C59A C60A C8A 155.1(17)
C56A C59A C60A C8A 7(3)
C9A C8A C60A C61A 1(2)
C7A C8A C60A C61A 144.8(17)
C9A C8A C60A C59A -149.5(16)
C7A C8A C60A C59A -6(2)
C59A C60A C61A C10A 145(2)
C8A C60A C61A C10A 0(2)
C59A C60A C61A C62A -4(3)
C8A C60A C61A C62A -149.6(17)
C9A C10A C61A C60A 0(2)
C11A C10A C61A C60A -142.4(16)
C9A C10A C61A C62A 150.4(15)
C11A C10A C61A C62A 8(2)
C60A C61A C62A C63A -7(3)
C10A C61A C62A C63A -155.0(15)
C60A C61A C62A C34A 137.4(18)
C10A C61A C62A C34A -10(2)
C70A C34A C62A C63A 145.6(16)
C33A C34A C62A C63A 1(2)
C70A C34A C62A C61A 1(2)
C33A C34A C62A C61A -144.3(15)
C61A C62A C63A C68A 141.5(19)
C34A C62A C63A C68A -5(3)
C61A C62A C63A C64A 8(2)
C34A C62A C63A C64A -138.2(13)
C60A C59A C64A C65A -148.9(17)
C56A C59A C64A C65A 3(3)
C60A C59A C64A C63A -11(2)
C56A C59A C64A C63A 141.5(14)
C68A C63A C64A C59A -144.9(17)
C62A C63A C64A C59A 1(2)
C68A C63A C64A C65A 1.1(16)
C62A C63A C64A C65A 146.6(14)
C59A C64A C65A C66A -3(3)
C63A C64A C65A C66A -147.4(14)
C59A C64A C65A C67A 146.5(17)
C63A C64A C65A C67A 2.3(16)
C64A C65A C66A C55A 2(2)
C67A C65A C66A C55A -144.9(14)
C64A C65A C66A C44A 145.8(14)
C67A C65A C66A C44A -1(2)
C56A C55A C66A C65A -1(2)
C54A C55A C66A C65A 140.8(14)
C56A C55A C66A C44A -151.3(12)
C54A C55A C66A C44A -9.6(16)
C45A C44A C66A C65A -139.1(16)
C42A C44A C66A C65A -2(2)
C45A C44A C66A C55A 9.0(15)
C42A C44A C66A C55A 145.9(11)
C42A C41A C67A C68A -129.3(17)
C38A C41A C67A C68A 2(2)
C42A C41A C67A C65A 6(2)
C38A C41A C67A C65A 137.2(12)
C66A C65A C67A C68A 145.8(16)
C64A C65A C67A C68A -5.0(17)
C66A C65A C67A C41A 0(2)
C64A C65A C67A C41A -151.2(13)
C41A C67A C68A C63A 144.3(16)
C65A C67A C68A C63A 6.6(19)
C41A C67A C68A C35A -5(3)
C65A C67A C68A C35A -142.5(13)
C62A C63A C68A C67A -143.0(18)
C64A C63A C68A C67A -5.1(19)
C62A C63A C68A C35A 7(3)
C64A C63A C68A C35A 145.1(13)
C33A C35A C68A C67A 146.1(16)
C37A C35A C68A C67A 2(2)
C33A C35A C68A C63A -5(2)
C37A C35A C68A C63A -149.6(16)
C37A C36A C69A C40A -1.1(19)
C32A C36A C69A C40A -144.5(13)
C37A C36A C69A C27A 141.4(12)
C32A C36A C69A C27A -2(2)
C39A C40A C69A C36A 3.5(17)
C49A C40A C69A C36A 144.9(11)
C39A C40A C69A C27A -143.0(11)
C49A C40A C69A C27A -1.6(15)
C28A C27A C69A C36A 2.1(17)
C26A C27A C69A C36A -142.9(12)
C28A C27A C69A C40A 148.6(11)
C26A C27A C69A C40A 3.6(14)
C33A C34A C70A C31A 10(3)
C62A C34A C70A C31A -135.4(19)
C33A C34A C70A C11A 154.7(14)
C62A C34A C70A C11A 10(2)
C13A C31A C70A C34A 141(2)
C30A C31A C70A C34A 1(3)
C13A C31A C70A C11A -8(2)
C30A C31A C70A C11A -147.0(13)
C12A C11A C70A C34A -149.4(15)
C10A C11A C70A C34A -11(2)
C12A C11A C70A C31A 3.5(17)
C10A C11A C70A C31A 141.6(14)
